data_1548464
loop_
_publ_author_name
'Wang, Long'
'Dong, Shunxi'
'Daniliuc, Constantin G.'
'Liu, Lei'
'Grimme, Stefan'
'Knitsch, Robert'
'Eckert, Hellmut'
'Hansen, Michael Ryan'
'Kehr, Gerald'
'Erker, Gerhard'

_publ_section_title
;
 Formation of macrocyclic ring systems by carbonylation of trifunctional
 P/B/B frustrated Lewis pairs.
;
_journal_issue 6
_journal_name_full 'Chemical science'
_journal_page_first 1544
_journal_page_last 1550
_journal_paper_doi 10.1039/c7sc04394e
_journal_volume 9
_journal_year 2018
_chemical_formula_sum 'C141 H111 B6 F60 O3 P3'
_chemical_formula_weight 3151.07
_space_group_IT_number 14
_space_group_name_Hall '-P 2yn'
_space_group_name_H-M_alt 'P 1 21/n 1'
_symmetry_cell_setting monoclinic
_symmetry_space_group_name_Hall '-P 2yn'
_symmetry_space_group_name_H-M 'P 1 21/n 1'
_atom_sites_solution_hydrogens geom
_atom_sites_solution_primary direct
_atom_sites_solution_secondary difmap
_audit_creation_method SHELXL-97
_audit_update_record
;
2017-05-12 deposited with the CCDC.
2017-12-14 downloaded from the CCDC.
;
_cell_angle_alpha 90.00
_cell_angle_beta 90.268(3)
_cell_angle_gamma 90.00
_cell_formula_units_Z 4
_cell_length_a 12.29160(10)
_cell_length_b 38.2278(4)
_cell_length_c 34.9960(4)
_cell_measurement_reflns_used 27569
_cell_measurement_temperature 223(2)
_cell_measurement_theta_max 28.28
_cell_measurement_theta_min 4.08
_cell_volume 16443.8(3)
_computing_cell_refinement 'Collect (Nonius B.V., 1998)'
_computing_data_collection 'Collect (Nonius B.V., 1998)'
_computing_data_reduction 'Denzo-SMN (Otwinowski & Minor, 1997)'
_computing_molecular_graphics 'XP (BrukerAXS, 2000)'
_computing_publication_material 'SHELXL-97 (Sheldrick, 1997)'
_computing_structure_refinement 'SHELXL-97 (Sheldrick, 1997)'
_computing_structure_solution 'SHELXS-97 (Sheldrick, 1990)'
_diffrn_ambient_temperature 223(2)
_diffrn_measured_fraction_theta_full 0.967
_diffrn_measured_fraction_theta_max 0.967
_diffrn_measurement_device_type 'Nonius KappaCCD APEXII'
_diffrn_measurement_method '\w and \f scans'
_diffrn_radiation_monochromator 'Montel mirror'
_diffrn_radiation_source 'rotating anode Nonius FR591'
_diffrn_radiation_type MoK\a
_diffrn_radiation_wavelength 0.71073
_diffrn_reflns_av_R_equivalents 0.089
_diffrn_reflns_av_sigmaI/netI 0.0952
_diffrn_reflns_limit_h_max 14
_diffrn_reflns_limit_h_min -14
_diffrn_reflns_limit_k_max 45
_diffrn_reflns_limit_k_min -43
_diffrn_reflns_limit_l_max 41
_diffrn_reflns_limit_l_min -41
_diffrn_reflns_number 82529
_diffrn_reflns_theta_full 25.00
_diffrn_reflns_theta_max 25.00
_diffrn_reflns_theta_min 4.08
_exptl_absorpt_coefficient_mu 0.150
_exptl_absorpt_correction_T_max 0.9852
_exptl_absorpt_correction_T_min 0.9823
_exptl_absorpt_correction_type multi-scan
_exptl_absorpt_process_details 'Denzo (Otwinowski, Borek, Majewski & Minor, 2003)'
_exptl_crystal_colour colourless
_exptl_crystal_density_diffrn 1.273
_exptl_crystal_density_method 'not measured'
_exptl_crystal_description prism
_exptl_crystal_F_000 6384
_exptl_crystal_size_max 0.12
_exptl_crystal_size_mid 0.10
_exptl_crystal_size_min 0.10
_refine_diff_density_max 0.350
_refine_diff_density_min -0.285
_refine_diff_density_rms 0.060
_refine_ls_extinction_method none
_refine_ls_goodness_of_fit_ref 1.049
_refine_ls_hydrogen_treatment constr
_refine_ls_matrix_type full
_refine_ls_number_parameters 1945
_refine_ls_number_reflns 28002
_refine_ls_number_restraints 6
_refine_ls_restrained_S_all 1.051
_refine_ls_R_factor_all 0.1379
_refine_ls_R_factor_gt 0.0834
_refine_ls_shift/su_max 0.001
_refine_ls_shift/su_mean 0.000
_refine_ls_structure_factor_coef Fsqd
_refine_ls_weighting_details 'calc w=1/[\s^2^(Fo^2^)+(0.0596P)^2^+23.9356P] where P=(Fo^2^+2Fc^2^)/3'
_refine_ls_weighting_scheme calc
_refine_ls_wR_factor_gt 0.1772
_refine_ls_wR_factor_ref 0.2010
_reflns_number_gt 16175
_reflns_number_total 28002
_reflns_threshold_expression >2sigma(I)
_cod_data_source_file c7sc04394e2.cif
_cod_data_source_block erk8398
_cod_depositor_comments 'Adding full bibliography for 1548459--1548464.cif.'
_cod_original_sg_symbol_H-M P21/n
_cod_database_code 1548464
_platon_squeeze_void_probe_radius 1.20

loop_
_symmetry_equiv_pos_as_xyz
'x, y, z'
'-x+1/2, y+1/2, -z+1/2'
'-x, -y, -z'
'x-1/2, -y-1/2, z-1/2'

loop_
_atom_site_label
_atom_site_type_symbol
_atom_site_fract_x
_atom_site_fract_y
_atom_site_fract_z
_atom_site_U_iso_or_equiv
_atom_site_adp_type
_atom_site_occupancy
_atom_site_symmetry_multiplicity
_atom_site_calc_flag
_atom_site_refinement_flags
P1 P 0.68160(9) 0.24780(3) 0.90322(3) 0.0324(3) Uani 1 1 d .
C1A C 0.6252(4) 0.24204(12) 0.85480(13) 0.0394(11) Uani 1 1 d .
H101 H 0.5466 0.2465 0.8548 0.047 Uiso 1 1 calc R
H102 H 0.6594 0.2585 0.8371 0.047 Uiso 1 1 calc R
C2A C 0.6480(3) 0.20436(12) 0.84246(13) 0.0390(11) Uani 1 1 d .
H201 H 0.5998 0.1882 0.8560 0.047 Uiso 1 1 calc R
H202 H 0.6356 0.2017 0.8149 0.047 Uiso 1 1 calc R
C3A C 0.7627(3) 0.19688(12) 0.85200(12) 0.0333(10) Uani 1 1 d .
O1 O 0.8187(2) 0.17355(8) 0.83639(8) 0.0341(7) Uani 1 1 d .
C4A C 0.7015(4) 0.29570(11) 0.90976(13) 0.0384(11) Uani 1 1 d .
H401 H 0.6414 0.3046 0.9253 0.046 Uiso 1 1 calc R
H402 H 0.7687 0.2992 0.9244 0.046 Uiso 1 1 calc R
C5A C 0.7081(4) 0.31807(11) 0.87322(13) 0.0370(10) Uani 1 1 d .
H501 H 0.6551 0.3088 0.8548 0.044 Uiso 1 1 calc R
H502 H 0.7805 0.3147 0.8622 0.044 Uiso 1 1 calc R
C11A C 0.5851(3) 0.22630(12) 0.93611(12) 0.0348(10) Uani 1 1 d .
C12A C 0.4775(3) 0.21799(12) 0.92147(13) 0.0383(11) Uani 1 1 d .
C13A C 0.4360(4) 0.18504(13) 0.93060(14) 0.0444(12) Uani 1 1 d .
H13A H 0.3727 0.1775 0.9179 0.053 Uiso 1 1 calc R
C14A C 0.4825(3) 0.16312(12) 0.95703(14) 0.0396(11) Uani 1 1 d .
C15A C 0.5693(3) 0.17633(12) 0.97783(14) 0.0400(11) Uani 1 1 d .
H15A H 0.5945 0.1635 0.9990 0.048 Uiso 1 1 calc R
C16A C 0.6215(3) 0.20790(12) 0.96879(12) 0.0361(10) Uani 1 1 d .
C17A C 0.3930(3) 0.24420(13) 0.90482(14) 0.0440(12) Uani 1 1 d .
C18A C 0.3411(4) 0.23203(16) 0.86691(16) 0.0663(16) Uani 1 1 d .
H18A H 0.2851 0.2485 0.8592 0.099 Uiso 1 1 calc R
H18B H 0.3090 0.2091 0.8704 0.099 Uiso 1 1 calc R
H18C H 0.3965 0.2308 0.8473 0.099 Uiso 1 1 calc R
C19A C 0.4303(4) 0.28226(13) 0.90172(14) 0.0468(12) Uani 1 1 d .
H19A H 0.4633 0.2895 0.9257 0.070 Uiso 1 1 calc R
H19B H 0.3681 0.2971 0.8961 0.070 Uiso 1 1 calc R
H19C H 0.4832 0.2844 0.8814 0.070 Uiso 1 1 calc R
C20A C 0.3026(4) 0.24499(16) 0.93582(17) 0.0612(15) Uani 1 1 d .
H20A H 0.3349 0.2503 0.9605 0.092 Uiso 1 1 calc R
H20B H 0.2671 0.2223 0.9369 0.092 Uiso 1 1 calc R
H20C H 0.2494 0.2628 0.9293 0.092 Uiso 1 1 calc R
C21A C 0.4344(4) 0.12681(13) 0.96617(16) 0.0528(13) Uani 1 1 d .
C22A C 0.3586(5) 0.11403(15) 0.93393(18) 0.0709(17) Uani 1 1 d .
H22A H 0.3950 0.1165 0.9096 0.106 Uiso 1 1 calc R
H22B H 0.2925 0.1279 0.9338 0.106 Uiso 1 1 calc R
H22C H 0.3406 0.0896 0.9381 0.106 Uiso 1 1 calc R
C23A C 0.5261(5) 0.09976(15) 0.9712(2) 0.079(2) Uani 1 1 d .
H23A H 0.4947 0.0770 0.9763 0.119 Uiso 1 1 calc R
H23B H 0.5723 0.1066 0.9925 0.119 Uiso 1 1 calc R
H23C H 0.5691 0.0987 0.9481 0.119 Uiso 1 1 calc R
C24A C 0.3686(5) 0.12986(16) 1.00330(18) 0.0734(18) Uani 1 1 d .
H24A H 0.3401 0.1071 1.0102 0.110 Uiso 1 1 calc R
H24B H 0.3088 0.1461 0.9995 0.110 Uiso 1 1 calc R
H24C H 0.4154 0.1384 1.0237 0.110 Uiso 1 1 calc R
C25A C 0.6988(3) 0.22201(13) 0.99979(12) 0.0385(11) Uani 1 1 d .
C26A C 0.7519(4) 0.25676(14) 0.98906(14) 0.0489(13) Uani 1 1 d .
H26A H 0.7987 0.2534 0.9671 0.073 Uiso 1 1 calc R
H26B H 0.7949 0.2653 1.0105 0.073 Uiso 1 1 calc R
H26C H 0.6960 0.2737 0.9828 0.073 Uiso 1 1 calc R
C27A C 0.7885(4) 0.19613(14) 1.01250(14) 0.0503(13) Uani 1 1 d .
H27A H 0.8435 0.1946 0.9928 0.075 Uiso 1 1 calc R
H27B H 0.7567 0.1732 1.0166 0.075 Uiso 1 1 calc R
H27C H 0.8217 0.2044 1.0360 0.075 Uiso 1 1 calc R
C28A C 0.6257(4) 0.22968(14) 1.03467(14) 0.0484(12) Uani 1 1 d .
H28A H 0.6667 0.2428 1.0536 0.073 Uiso 1 1 calc R
H28B H 0.6015 0.2078 1.0458 0.073 Uiso 1 1 calc R
H28C H 0.5630 0.2432 1.0265 0.073 Uiso 1 1 calc R
B1 B 0.8192(4) 0.21940(14) 0.88649(15) 0.0382(12) Uani 1 1 d .
C31A C 0.8740(3) 0.19028(12) 0.91439(12) 0.0368(10) Uani 1 1 d .
C32A C 0.9831(4) 0.18716(13) 0.92587(14) 0.0451(12) Uani 1 1 d .
F32A F 1.0571(2) 0.21145(8) 0.91546(9) 0.0616(8) Uani 1 1 d .
C33A C 1.0231(4) 0.16029(15) 0.94803(16) 0.0541(14) Uani 1 1 d .
F33A F 1.1280(2) 0.16069(10) 0.95867(11) 0.0838(11) Uani 1 1 d .
C34A C 0.9576(5) 0.13308(14) 0.95782(16) 0.0574(14) Uani 1 1 d .
F34A F 0.9963(3) 0.10676(10) 0.97904(12) 0.0964(13) Uani 1 1 d .
C35A C 0.8513(4) 0.13305(13) 0.94566(15) 0.0486(13) Uani 1 1 d .
F35A F 0.7857(3) 0.10611(8) 0.95413(10) 0.0698(9) Uani 1 1 d .
C36A C 0.8135(4) 0.16099(13) 0.92449(13) 0.0410(11) Uani 1 1 d .
F36A F 0.71011(19) 0.15801(7) 0.91112(7) 0.0446(6) Uani 1 1 d .
C41A C 0.9012(3) 0.24940(11) 0.86991(13) 0.0348(10) Uani 1 1 d .
C42A C 0.9664(3) 0.26981(12) 0.89401(13) 0.0391(11) Uani 1 1 d .
F42A F 0.9545(2) 0.26735(7) 0.93219(7) 0.0487(7) Uani 1 1 d .
C43A C 1.0456(3) 0.29262(12) 0.88128(14) 0.0413(11) Uani 1 1 d .
F43A F 1.1084(2) 0.30990(8) 0.90611(8) 0.0580(8) Uani 1 1 d .
C44A C 1.0585(4) 0.29706(12) 0.84280(15) 0.0433(12) Uani 1 1 d .
F44A F 1.1335(2) 0.31945(8) 0.82979(9) 0.0657(9) Uani 1 1 d .
C45A C 0.9931(4) 0.27954(12) 0.81777(14) 0.0426(11) Uani 1 1 d .
F45A F 1.0026(2) 0.28562(7) 0.78019(8) 0.0545(7) Uani 1 1 d .
C46A C 0.9159(3) 0.25638(12) 0.83164(13) 0.0370(11) Uani 1 1 d .
F46A F 0.8525(2) 0.24043(7) 0.80499(7) 0.0482(7) Uani 1 1 d .
B6 B 0.7947(4) 0.14554(15) 0.80382(14) 0.0390(13) Uani 1 1 d .
C51C C 0.9104(4) 0.12424(13) 0.80181(13) 0.0431(12) Uani 1 1 d .
C52C C 1.0086(4) 0.13428(15) 0.81720(15) 0.0529(13) Uani 1 1 d .
F52C F 1.0226(2) 0.16679(9) 0.83204(10) 0.0719(10) Uani 1 1 d .
C53C C 1.0996(4) 0.11279(17) 0.82031(18) 0.0649(16) Uani 1 1 d .
F53C F 1.1897(3) 0.12455(12) 0.83805(12) 0.0963(13) Uani 1 1 d .
C54C C 1.0990(5) 0.08060(17) 0.80472(19) 0.0688(17) Uani 1 1 d .
F54C F 1.1860(3) 0.05992(11) 0.80618(14) 0.1125(15) Uani 1 1 d .
C55C C 1.0053(5) 0.06910(15) 0.78680(17) 0.0619(15) Uani 1 1 d .
F55C F 1.0022(3) 0.03698(9) 0.77083(12) 0.0928(12) Uani 1 1 d .
C56C C 0.9144(4) 0.09023(14) 0.78592(15) 0.0479(12) Uani 1 1 d .
F56C F 0.8232(2) 0.07708(7) 0.76945(8) 0.0589(8) Uani 1 1 d .
C61C C 0.7000(4) 0.12064(12) 0.82209(13) 0.0420(11) Uani 1 1 d .
C62C C 0.5918(4) 0.12001(14) 0.81161(14) 0.0469(12) Uani 1 1 d .
F62C F 0.5568(2) 0.14149(9) 0.78358(9) 0.0669(9) Uani 1 1 d .
C63C C 0.5143(4) 0.09810(16) 0.82688(17) 0.0568(14) Uani 1 1 d .
F63C F 0.4120(3) 0.09901(11) 0.81452(11) 0.0929(12) Uani 1 1 d .
C64C C 0.5429(5) 0.07606(15) 0.85530(18) 0.0606(16) Uani 1 1 d .
F64C F 0.4696(3) 0.05407(9) 0.87099(11) 0.0893(12) Uani 1 1 d .
C65C C 0.6479(5) 0.07565(14) 0.86888(15) 0.0562(14) Uani 1 1 d .
F65C F 0.6787(3) 0.05436(8) 0.89755(9) 0.0777(10) Uani 1 1 d .
C66C C 0.7236(4) 0.09782(13) 0.85237(15) 0.0488(13) Uani 1 1 d .
F66C F 0.8246(2) 0.09657(8) 0.86751(8) 0.0602(8) Uani 1 1 d .
P2 P 0.84310(9) 0.38570(3) 0.73435(3) 0.0319(3) Uani 1 1 d .
C1B C 0.9091(3) 0.36066(12) 0.77260(12) 0.0366(10) Uani 1 1 d .
H111 H 0.9001 0.3356 0.7676 0.044 Uiso 1 1 calc R
H112 H 0.9872 0.3658 0.7728 0.044 Uiso 1 1 calc R
C2B C 0.8612(3) 0.36941(12) 0.81144(12) 0.0342(10) Uani 1 1 d .
H211 H 0.8753 0.3503 0.8295 0.041 Uiso 1 1 calc R
H212 H 0.8943 0.3908 0.8216 0.041 Uiso 1 1 calc R
C3B C 0.7401(3) 0.37446(11) 0.80624(13) 0.0338(10) Uani 1 1 d .
O2 O 0.6734(2) 0.37153(8) 0.83247(8) 0.0371(7) Uani 1 1 d .
C4B C 0.8395(4) 0.35733(11) 0.69133(13) 0.0376(11) Uani 1 1 d .
H411 H 0.7675 0.3600 0.6796 0.045 Uiso 1 1 calc R
H412 H 0.8925 0.3667 0.6732 0.045 Uiso 1 1 calc R
C5B C 0.8617(3) 0.31772(11) 0.69512(13) 0.0372(11) Uani 1 1 d .
H511 H 0.7997 0.3065 0.7077 0.045 Uiso 1 1 calc R
H512 H 0.9261 0.3141 0.7112 0.045 Uiso 1 1 calc R
C11B C 0.9223(3) 0.42623(11) 0.72776(13) 0.0363(10) Uani 1 1 d .
C12B C 0.8696(4) 0.45830(12) 0.71823(14) 0.0417(11) Uani 1 1 d .
C13B C 0.9096(4) 0.48876(13) 0.73511(16) 0.0552(14) Uani 1 1 d .
H13B H 0.8741 0.5100 0.7296 0.066 Uiso 1 1 calc R
C14B C 0.9973(4) 0.48959(13) 0.75907(17) 0.0549(14) Uani 1 1 d .
C15B C 1.0595(4) 0.45940(13) 0.76074(16) 0.0500(13) Uani 1 1 d .
H15B H 1.1259 0.4602 0.7741 0.060 Uiso 1 1 calc R
C16B C 1.0294(4) 0.42815(12) 0.74381(14) 0.0422(11) Uani 1 1 d .
C17B C 0.7848(4) 0.46406(13) 0.68566(15) 0.0502(13) Uani 1 1 d .
C18B C 0.7410(4) 0.43063(15) 0.66808(16) 0.0609(15) Uani 1 1 d .
H18D H 0.7026 0.4173 0.6874 0.091 Uiso 1 1 calc R
H18E H 0.8010 0.4168 0.6583 0.091 Uiso 1 1 calc R
H18F H 0.6915 0.4364 0.6473 0.091 Uiso 1 1 calc R
C19B C 0.8476(5) 0.48279(17) 0.65404(19) 0.082(2) Uani 1 1 d .
H19D H 0.9118 0.4693 0.6476 0.123 Uiso 1 1 calc R
H19E H 0.8693 0.5058 0.6629 0.123 Uiso 1 1 calc R
H19F H 0.8014 0.4851 0.6316 0.123 Uiso 1 1 calc R
C20B C 0.6866(5) 0.48599(17) 0.69768(19) 0.0775(19) Uani 1 1 d .
H20D H 0.6436 0.4919 0.6753 0.116 Uiso 1 1 calc R
H20E H 0.7116 0.5073 0.7100 0.116 Uiso 1 1 calc R
H20F H 0.6424 0.4727 0.7154 0.116 Uiso 1 1 calc R
C21B C 1.0327(5) 0.52234(16) 0.7812(2) 0.0764(19) Uani 1 1 d .
C22B C 1.0343(7) 0.5136(2) 0.8242(3) 0.118(3) Uani 1 1 d .
H22D H 0.9631 0.5053 0.8319 0.177 Uiso 1 1 calc R
H22E H 1.0529 0.5344 0.8387 0.177 Uiso 1 1 calc R
H22F H 1.0880 0.4955 0.8291 0.177 Uiso 1 1 calc R
C23B C 0.9531(6) 0.55276(17) 0.7750(3) 0.106(3) Uani 1 1 d .
H23D H 0.9513 0.5590 0.7482 0.158 Uiso 1 1 calc R
H23E H 0.9768 0.5728 0.7900 0.158 Uiso 1 1 calc R
H23F H 0.8810 0.5458 0.7831 0.158 Uiso 1 1 calc R
C24B C 1.1457(6) 0.5340(2) 0.7682(3) 0.116(3) Uani 1 1 d U
H24D H 1.1980 0.5156 0.7738 0.175 Uiso 1 1 calc R
H24E H 1.1663 0.5551 0.7818 0.175 Uiso 1 1 calc R
H24F H 1.1445 0.5385 0.7410 0.175 Uiso 1 1 calc R
C25B C 1.1275(4) 0.40296(13) 0.73650(15) 0.0472(12) Uani 1 1 d .
C26B C 1.1028(4) 0.37138(13) 0.71070(15) 0.0472(12) Uani 1 1 d .
H26D H 1.1705 0.3603 0.7032 0.071 Uiso 1 1 calc R
H26E H 1.0640 0.3792 0.6881 0.071 Uiso 1 1 calc R
H26F H 1.0584 0.3547 0.7245 0.071 Uiso 1 1 calc R
C27B C 1.1856(4) 0.39138(15) 0.77351(17) 0.0605(15) Uani 1 1 d .
H27D H 1.1348 0.3788 0.7896 0.091 Uiso 1 1 calc R
H27E H 1.2125 0.4118 0.7870 0.091 Uiso 1 1 calc R
H27F H 1.2461 0.3762 0.7672 0.091 Uiso 1 1 calc R
C28B C 1.2095(4) 0.42508(14) 0.71259(18) 0.0629(16) Uani 1 1 d .
H28D H 1.2353 0.4446 0.7278 0.094 Uiso 1 1 calc R
H28E H 1.1734 0.4338 0.6898 0.094 Uiso 1 1 calc R
H28F H 1.2707 0.4105 0.7053 0.094 Uiso 1 1 calc R
B3 B 0.6967(4) 0.38763(13) 0.76466(14) 0.0308(11) Uani 1 1 d .
C31B C 0.6406(3) 0.42495(11) 0.77503(13) 0.0359(10) Uani 1 1 d .
C32B C 0.5302(4) 0.43298(13) 0.77553(14) 0.0421(12) Uani 1 1 d .
F32B F 0.4543(2) 0.40896(8) 0.76688(9) 0.0573(8) Uani 1 1 d .
C33B C 0.4893(4) 0.46471(14) 0.78741(17) 0.0581(15) Uani 1 1 d .
F33B F 0.3813(2) 0.47039(9) 0.78687(12) 0.0841(11) Uani 1 1 d .
C34B C 0.5570(4) 0.49062(13) 0.80083(17) 0.0576(15) Uani 1 1 d .
F34B F 0.5181(3) 0.52111(8) 0.81242(12) 0.0866(11) Uani 1 1 d .
C35B C 0.6667(4) 0.48341(13) 0.80262(16) 0.0514(13) Uani 1 1 d .
F35B F 0.7348(2) 0.50732(8) 0.81739(10) 0.0715(9) Uani 1 1 d .
C36B C 0.7044(4) 0.45165(12) 0.79078(14) 0.0409(11) Uani 1 1 d .
F36B F 0.81121(19) 0.44505(7) 0.79805(8) 0.0462(7) Uani 1 1 d .
C41B C 0.6176(3) 0.35751(12) 0.74626(13) 0.0348(10) Uani 1 1 d .
C42B C 0.5373(3) 0.36372(12) 0.71946(14) 0.0403(11) Uani 1 1 d .
F42B F 0.5310(2) 0.39500(7) 0.70162(8) 0.0530(7) Uani 1 1 d .
C43B C 0.4584(3) 0.34012(14) 0.70936(14) 0.0463(13) Uani 1 1 d .
F43B F 0.3795(2) 0.34877(8) 0.68401(9) 0.0626(8) Uani 1 1 d .
C44B C 0.4593(4) 0.30697(15) 0.72463(15) 0.0521(14) Uani 1 1 d .
F44B F 0.3841(3) 0.28304(9) 0.71574(11) 0.0787(10) Uani 1 1 d .
C45B C 0.5431(4) 0.29839(12) 0.74916(15) 0.0474(12) Uani 1 1 d .
F45B F 0.5508(3) 0.26569(7) 0.76399(9) 0.0678(9) Uani 1 1 d .
C46B C 0.6190(3) 0.32303(11) 0.75946(13) 0.0363(10) Uani 1 1 d .
F46B F 0.6999(2) 0.31253(7) 0.78323(8) 0.0466(7) Uani 1 1 d .
B2 B 0.6870(4) 0.36014(14) 0.87698(15) 0.0395(13) Uani 1 1 d .
C51A C 0.7786(4) 0.38704(12) 0.89242(13) 0.0412(11) Uani 1 1 d .
C52A C 0.8801(4) 0.37883(13) 0.90801(14) 0.0475(12) Uani 1 1 d .
F52A F 0.9065(2) 0.34498(7) 0.91280(9) 0.0610(8) Uani 1 1 d .
C53A C 0.9588(5) 0.40324(15) 0.91727(18) 0.0651(16) Uani 1 1 d .
F53A F 1.0558(3) 0.39326(10) 0.93034(13) 0.1046(14) Uani 1 1 d .
C54A C 0.9364(6) 0.43828(18) 0.9131(2) 0.086(2) Uani 1 1 d .
F54A F 1.0122(4) 0.46207(10) 0.92146(15) 0.1262(18) Uani 1 1 d .
C55A C 0.8358(6) 0.44778(14) 0.89921(19) 0.0736(18) Uani 1 1 d .
F55A F 0.8131(4) 0.48203(9) 0.89535(13) 0.1086(14) Uani 1 1 d .
C56A C 0.7611(4) 0.42302(13) 0.88923(15) 0.0515(13) Uani 1 1 d .
F56A F 0.6662(3) 0.43445(8) 0.87484(10) 0.0678(9) Uani 1 1 d .
C61A C 0.5697(4) 0.36785(12) 0.89677(15) 0.0457(12) Uani 1 1 d .
C62A C 0.5623(5) 0.37264(15) 0.93546(17) 0.0607(15) Uani 1 1 d .
F62A F 0.6536(3) 0.37043(10) 0.95733(9) 0.0806(10) Uani 1 1 d .
C63A C 0.4670(6) 0.37929(18) 0.9545(2) 0.080(2) Uani 1 1 d .
F63A F 0.4667(4) 0.38377(12) 0.99260(12) 0.1179(16) Uani 1 1 d .
C64A C 0.3726(6) 0.38103(19) 0.9341(3) 0.090(2) Uani 1 1 d .
F64A F 0.2781(3) 0.38739(15) 0.95175(16) 0.147(2) Uani 1 1 d .
C65A C 0.3734(5) 0.37507(19) 0.8954(3) 0.085(2) Uani 1 1 d .
F65A F 0.2796(3) 0.37623(15) 0.87487(15) 0.1305(18) Uani 1 1 d .
C66A C 0.4704(4) 0.36843(16) 0.87775(19) 0.0614(15) Uani 1 1 d .
F66A F 0.4644(2) 0.36178(11) 0.83991(11) 0.0887(12) Uani 1 1 d .
P3 P 0.74603(9) 0.16923(3) 0.68247(3) 0.0333(3) Uani 1 1 d .
C1C C 0.6780(4) 0.21106(11) 0.69323(14) 0.0392(11) Uani 1 1 d .
H121 H 0.6299 0.2174 0.6719 0.047 Uiso 1 1 calc R
H122 H 0.6331 0.2083 0.7161 0.047 Uiso 1 1 calc R
C2C C 0.7596(4) 0.23985(12) 0.69970(16) 0.0519(14) Uani 1 1 d .
H221 H 0.7262 0.2626 0.6941 0.062 Uiso 1 1 calc R
H222 H 0.7834 0.2399 0.7265 0.062 Uiso 1 1 calc R
C3C C 0.8552(4) 0.23411(12) 0.67418(13) 0.0388(11) Uani 1 1 d .
O3 O 0.9019(2) 0.25806(8) 0.65657(8) 0.0353(7) Uani 1 1 d .
C4C C 0.7617(4) 0.14486(12) 0.72783(12) 0.0363(10) Uani 1 1 d .
H421 H 0.6991 0.1292 0.7305 0.044 Uiso 1 1 calc R
H422 H 0.8268 0.1302 0.7259 0.044 Uiso 1 1 calc R
C5C C 0.7712(4) 0.16697(12) 0.76425(12) 0.0385(11) Uani 1 1 d .
H521 H 0.7034 0.1802 0.7673 0.046 Uiso 1 1 calc R
H522 H 0.8299 0.1840 0.7607 0.046 Uiso 1 1 calc R
C11C C 0.6570(3) 0.15130(12) 0.64432(12) 0.0362(10) Uani 1 1 d .
C12C C 0.7008(4) 0.13243(12) 0.61282(13) 0.0386(11) Uani 1 1 d .
C13C C 0.6611(4) 0.13990(13) 0.57618(13) 0.0453(12) Uani 1 1 d .
H13C H 0.6935 0.1286 0.5553 0.054 Uiso 1 1 calc R
C14C C 0.5767(4) 0.16302(14) 0.56908(15) 0.0495(13) Uani 1 1 d .
C15C C 0.5190(4) 0.17382(14) 0.60103(14) 0.0483(13) Uani 1 1 d .
H15C H 0.4547 0.1867 0.5973 0.058 Uiso 1 1 calc R
C16C C 0.5515(4) 0.16654(12) 0.63836(13) 0.0405(11) Uani 1 1 d .
C17C C 0.5381(4) 0.17381(16) 0.52936(15) 0.0604(15) Uani 1 1 d .
C18C C 0.4231(5) 0.1589(2) 0.52218(19) 0.088(2) Uani 1 1 d .
H18G H 0.3723 0.1696 0.5398 0.132 Uiso 1 1 calc R
H18H H 0.4239 0.1338 0.5260 0.132 Uiso 1 1 calc R
H18I H 0.4008 0.1640 0.4962 0.132 Uiso 1 1 calc R
C19C C 0.6133(5) 0.15946(19) 0.49794(16) 0.081(2) Uani 1 1 d .
H19G H 0.5892 0.1681 0.4732 0.121 Uiso 1 1 calc R
H19H H 0.6107 0.1341 0.4980 0.121 Uiso 1 1 calc R
H19I H 0.6873 0.1671 0.5028 0.121 Uiso 1 1 calc R
C20C C 0.5360(5) 0.21385(17) 0.52732(17) 0.0759(18) Uani 1 1 d .
H20G H 0.6079 0.2229 0.5331 0.114 Uiso 1 1 calc R
H20H H 0.4843 0.2228 0.5457 0.114 Uiso 1 1 calc R
H20I H 0.5145 0.2211 0.5018 0.114 Uiso 1 1 calc R
C21C C 0.7753(4) 0.09991(12) 0.61579(13) 0.0429(11) Uani 1 1 d .
C22C C 0.8803(4) 0.10297(14) 0.59217(15) 0.0531(13) Uani 1 1 d .
H22G H 0.9200 0.0811 0.5934 0.080 Uiso 1 1 calc R
H22H H 0.9251 0.1216 0.6024 0.080 Uiso 1 1 calc R
H22I H 0.8618 0.1081 0.5658 0.080 Uiso 1 1 calc R
C23C C 0.7084(5) 0.06904(14) 0.59994(19) 0.0688(17) Uani 1 1 d .
H23G H 0.6962 0.0723 0.5728 0.103 Uiso 1 1 calc R
H23H H 0.6390 0.0679 0.6130 0.103 Uiso 1 1 calc R
H23I H 0.7480 0.0474 0.6041 0.103 Uiso 1 1 calc R
C24C C 0.8032(4) 0.09100(13) 0.65705(14) 0.0529(13) Uani 1 1 d .
H24G H 0.8505 0.0707 0.6577 0.079 Uiso 1 1 calc R
H24H H 0.7368 0.0859 0.6709 0.079 Uiso 1 1 calc R
H24I H 0.8399 0.1107 0.6689 0.079 Uiso 1 1 calc R
C25C C 0.4579(4) 0.16841(14) 0.66772(14) 0.0486(13) Uani 1 1 d .
C26C C 0.3713(4) 0.14204(19) 0.65256(17) 0.0742(18) Uani 1 1 d .
H26G H 0.3118 0.1405 0.6706 0.111 Uiso 1 1 calc R
H26H H 0.4044 0.1192 0.6496 0.111 Uiso 1 1 calc R
H26I H 0.3438 0.1500 0.6280 0.111 Uiso 1 1 calc R
C27C C 0.4869(4) 0.15477(14) 0.70762(14) 0.0505(13) Uani 1 1 d .
H27G H 0.5340 0.1715 0.7204 0.076 Uiso 1 1 calc R
H27H H 0.5241 0.1325 0.7054 0.076 Uiso 1 1 calc R
H27I H 0.4209 0.1517 0.7223 0.076 Uiso 1 1 calc R
C28C C 0.4056(5) 0.20505(17) 0.67126(18) 0.0747(19) Uani 1 1 d .
H28G H 0.4586 0.2214 0.6815 0.112 Uiso 1 1 calc R
H28H H 0.3435 0.2038 0.6882 0.112 Uiso 1 1 calc R
H28I H 0.3818 0.2129 0.6462 0.112 Uiso 1 1 calc R
B5 B 0.8943(4) 0.19350(14) 0.66788(16) 0.0381(12) Uani 1 1 d .
C31C C 0.9883(4) 0.18267(13) 0.69877(13) 0.0423(11) Uani 1 1 d .
F32C F 1.0135(2) 0.12589(8) 0.67426(11) 0.0713(9) Uani 1 1 d .
C32C C 1.0420(4) 0.15101(15) 0.69954(16) 0.0535(14) Uani 1 1 d .
F33C F 1.1762(3) 0.11154(11) 0.72176(11) 0.0911(12) Uani 1 1 d .
C33C C 1.1287(4) 0.14268(18) 0.72365(18) 0.0626(16) Uani 1 1 d .
F34C F 1.2518(3) 0.16088(13) 0.77060(11) 0.1095(15) Uani 1 1 d .
C34C C 1.1666(5) 0.1672(2) 0.74791(19) 0.0733(19) Uani 1 1 d .
C35C C 1.1171(5) 0.1995(2) 0.74912(17) 0.0697(17) Uani 1 1 d .
F35C F 1.1524(3) 0.22412(13) 0.77381(11) 0.1062(14) Uani 1 1 d .
F36C F 0.9849(3) 0.23830(9) 0.72881(9) 0.0708(9) Uani 1 1 d .
C36C C 1.0297(4) 0.20592(16) 0.72524(15) 0.0529(13) Uani 1 1 d .
C41C C 0.9324(3) 0.19026(11) 0.62343(12) 0.0337(10) Uani 1 1 d .
F42C F 1.1183(2) 0.17516(9) 0.63338(9) 0.0674(9) Uani 1 1 d .
C42C C 1.0346(4) 0.18277(13) 0.60954(15) 0.0472(12) Uani 1 1 d .
F43C F 1.1619(3) 0.17409(10) 0.55991(10) 0.0848(11) Uani 1 1 d .
C43C C 1.0608(4) 0.18196(14) 0.57120(16) 0.0524(14) Uani 1 1 d .
F44C F 1.0080(3) 0.19142(9) 0.50710(9) 0.0811(11) Uani 1 1 d .
C44C C 0.9840(5) 0.19063(14) 0.54465(15) 0.0537(14) Uani 1 1 d .
F45C F 0.8092(3) 0.21211(10) 0.53113(9) 0.0780(10) Uani 1 1 d .
C45C C 0.8820(4) 0.20073(14) 0.55649(15) 0.0527(13) Uani 1 1 d .
F46C F 0.7609(2) 0.21231(7) 0.60539(8) 0.0502(7) Uani 1 1 d .
C46C C 0.8604(4) 0.20016(12) 0.59488(13) 0.0404(11) Uani 1 1 d .
B4 B 0.8813(4) 0.29937(13) 0.65324(15) 0.0329(11) Uani 1 1 d .
C51B C 0.7817(3) 0.30065(11) 0.62132(13) 0.0360(10) Uani 1 1 d .
F52B F 0.9001(2) 0.28280(8) 0.57177(8) 0.0544(8) Uani 1 1 d .
C52B C 0.8002(3) 0.29286(12) 0.58308(15) 0.0415(11) Uani 1 1 d .
F53B F 0.7475(2) 0.28694(9) 0.51833(9) 0.0696(9) Uani 1 1 d .
C53B C 0.7232(4) 0.29454(14) 0.55481(14) 0.0491(13) Uani 1 1 d .
F54B F 0.5414(3) 0.30489(12) 0.53662(11) 0.0970(13) Uani 1 1 d .
C54B C 0.6189(4) 0.30315(16) 0.56383(17) 0.0610(15) Uani 1 1 d .
F55B F 0.4921(2) 0.31809(13) 0.61097(12) 0.1081(15) Uani 1 1 d .
C55B C 0.5935(4) 0.30995(16) 0.60102(18) 0.0621(16) Uani 1 1 d .
F56B F 0.6425(2) 0.31472(9) 0.66473(9) 0.0680(9) Uani 1 1 d .
C56B C 0.6740(4) 0.30822(14) 0.62851(15) 0.0470(13) Uani 1 1 d .
C61B C 0.9948(3) 0.31419(12) 0.63572(13) 0.0381(11) Uani 1 1 d .
F62B F 1.1045(2) 0.27036(9) 0.66522(10) 0.0669(9) Uani 1 1 d .
C62B C 1.0964(4) 0.29908(13) 0.64300(15) 0.0461(12) Uani 1 1 d .
F63B F 1.2861(2) 0.29418(9) 0.63561(10) 0.0777(10) Uani 1 1 d .
C63B C 1.1927(4) 0.31126(16) 0.62875(16) 0.0569(15) Uani 1 1 d .
F64B F 1.2870(2) 0.35399(10) 0.59354(10) 0.0858(11) Uani 1 1 d .
C64B C 1.1931(4) 0.34133(17) 0.60723(16) 0.0578(15) Uani 1 1 d .
F65B F 1.0949(3) 0.38718(10) 0.57867(10) 0.0856(11) Uani 1 1 d .
C65B C 1.0974(5) 0.35767(14) 0.59946(14) 0.0542(14) Uani 1 1 d .
F66B F 0.9082(2) 0.36160(7) 0.60442(8) 0.0562(8) Uani 1 1 d .
C66B C 1.0012(4) 0.34391(13) 0.61330(14) 0.0454(12) Uani 1 1 d .

loop_
_atom_site_aniso_label
_atom_site_aniso_U_11
_atom_site_aniso_U_22
_atom_site_aniso_U_33
_atom_site_aniso_U_23
_atom_site_aniso_U_13
_atom_site_aniso_U_12
P1 0.0352(6) 0.0322(6) 0.0298(6) 0.0004(5) 0.0026(5) 0.0016(5)
C1A 0.038(2) 0.046(3) 0.034(3) 0.005(2) -0.0021(19) 0.006(2)
C2A 0.038(2) 0.046(3) 0.033(3) -0.010(2) 0.0046(19) -0.001(2)
C3A 0.036(2) 0.035(3) 0.029(2) 0.004(2) 0.0065(18) 0.000(2)
O1 0.0387(16) 0.0349(17) 0.0288(17) -0.0013(14) 0.0029(13) -0.0023(14)
C4A 0.040(2) 0.034(3) 0.041(3) 0.001(2) 0.006(2) 0.001(2)
C5A 0.039(2) 0.035(3) 0.036(3) -0.001(2) 0.0033(19) -0.001(2)
C11A 0.035(2) 0.038(3) 0.031(3) 0.000(2) -0.0020(18) 0.002(2)
C12A 0.038(2) 0.042(3) 0.034(3) 0.000(2) 0.0018(19) 0.000(2)
C13A 0.039(3) 0.042(3) 0.052(3) 0.000(2) -0.001(2) -0.003(2)
C14A 0.034(2) 0.032(3) 0.053(3) -0.002(2) 0.006(2) 0.001(2)
C15A 0.041(3) 0.034(3) 0.045(3) 0.004(2) 0.007(2) 0.006(2)
C16A 0.033(2) 0.044(3) 0.032(3) -0.002(2) 0.0017(18) 0.005(2)
C17A 0.034(2) 0.047(3) 0.051(3) 0.009(2) -0.006(2) 0.001(2)
C18A 0.051(3) 0.078(4) 0.070(4) 0.013(3) -0.022(3) -0.003(3)
C19A 0.045(3) 0.046(3) 0.049(3) 0.010(2) 0.008(2) 0.006(2)
C20A 0.034(3) 0.073(4) 0.076(4) 0.013(3) 0.010(2) 0.009(3)
C21A 0.051(3) 0.039(3) 0.069(4) 0.005(3) 0.005(3) 0.001(2)
C22A 0.082(4) 0.048(3) 0.083(5) -0.006(3) 0.001(3) -0.018(3)
C23A 0.070(4) 0.041(3) 0.126(6) 0.014(4) 0.010(4) -0.002(3)
C24A 0.079(4) 0.061(4) 0.080(5) 0.011(3) 0.022(3) -0.014(3)
C25A 0.039(2) 0.049(3) 0.027(2) 0.000(2) 0.0002(19) 0.002(2)
C26A 0.049(3) 0.062(3) 0.035(3) -0.006(2) -0.007(2) -0.014(3)
C27A 0.046(3) 0.066(4) 0.040(3) -0.003(3) -0.003(2) 0.013(3)
C28A 0.056(3) 0.050(3) 0.039(3) -0.005(2) 0.006(2) -0.001(3)
B1 0.039(3) 0.041(3) 0.034(3) 0.001(2) -0.002(2) 0.007(2)
C31A 0.039(2) 0.040(3) 0.031(2) -0.006(2) -0.0007(19) 0.002(2)
C32A 0.039(3) 0.049(3) 0.048(3) -0.001(2) -0.002(2) 0.002(2)
F32A 0.0381(15) 0.067(2) 0.080(2) 0.0015(17) -0.0085(14) -0.0033(15)
C33A 0.044(3) 0.060(4) 0.058(3) 0.004(3) -0.009(2) 0.017(3)
F33A 0.0480(18) 0.092(3) 0.111(3) 0.013(2) -0.0271(18) 0.0190(17)
C34A 0.068(4) 0.041(3) 0.063(4) 0.004(3) -0.010(3) 0.014(3)
F34A 0.094(3) 0.085(3) 0.111(3) 0.041(2) -0.024(2) 0.024(2)
C35A 0.057(3) 0.037(3) 0.051(3) 0.007(2) 0.002(2) 0.009(3)
F35A 0.073(2) 0.0522(19) 0.084(2) 0.0217(18) 0.0057(17) 0.0013(17)
C36A 0.038(3) 0.046(3) 0.039(3) -0.007(2) 0.000(2) 0.007(2)
F36A 0.0428(15) 0.0430(16) 0.0481(17) 0.0001(13) 0.0011(12) -0.0002(12)
C41A 0.034(2) 0.033(2) 0.037(3) -0.005(2) 0.0029(19) 0.007(2)
C42A 0.039(3) 0.043(3) 0.035(3) -0.004(2) 0.003(2) 0.006(2)
F42A 0.0540(16) 0.0593(18) 0.0328(16) -0.0081(13) 0.0024(12) -0.0082(14)
C43A 0.033(2) 0.039(3) 0.051(3) -0.007(2) -0.001(2) -0.004(2)
F43A 0.0491(16) 0.0605(19) 0.064(2) -0.0106(16) -0.0040(14) -0.0127(14)
C44A 0.044(3) 0.035(3) 0.051(3) 0.007(2) 0.007(2) -0.008(2)
F44A 0.070(2) 0.0557(19) 0.072(2) 0.0096(17) 0.0104(16) -0.0185(16)
C45A 0.052(3) 0.036(3) 0.039(3) 0.005(2) 0.005(2) 0.005(2)
F45A 0.0770(19) 0.0489(17) 0.0376(17) 0.0051(13) 0.0099(14) 0.0024(15)
C46A 0.038(2) 0.032(2) 0.041(3) -0.001(2) -0.004(2) -0.001(2)
F46A 0.0646(17) 0.0454(16) 0.0347(15) -0.0007(13) -0.0047(13) -0.0054(14)
B6 0.050(3) 0.042(3) 0.025(3) -0.001(2) 0.003(2) -0.008(3)
C51C 0.046(3) 0.045(3) 0.038(3) 0.000(2) 0.010(2) -0.001(2)
C52C 0.052(3) 0.060(4) 0.047(3) -0.005(3) 0.010(2) 0.004(3)
F52C 0.0486(17) 0.072(2) 0.095(3) -0.035(2) 0.0039(16) -0.0109(16)
C53C 0.039(3) 0.075(4) 0.080(4) -0.001(4) 0.002(3) 0.001(3)
F53C 0.0473(19) 0.134(4) 0.107(3) -0.009(3) -0.0069(19) 0.010(2)
C54C 0.056(4) 0.066(4) 0.085(5) -0.001(4) 0.017(3) 0.021(3)
F54C 0.068(2) 0.105(3) 0.164(4) 0.008(3) 0.018(2) 0.041(2)
C55C 0.069(4) 0.049(3) 0.068(4) 0.001(3) 0.022(3) 0.007(3)
F55C 0.108(3) 0.048(2) 0.123(3) -0.013(2) 0.039(2) 0.018(2)
C56C 0.048(3) 0.047(3) 0.049(3) 0.003(3) 0.004(2) -0.002(3)
F56C 0.079(2) 0.0394(16) 0.0582(19) -0.0102(14) 0.0019(15) -0.0044(15)
C61C 0.054(3) 0.042(3) 0.030(3) -0.008(2) 0.003(2) -0.008(2)
C62C 0.046(3) 0.050(3) 0.045(3) -0.006(3) 0.003(2) -0.015(2)
F62C 0.0522(17) 0.097(3) 0.0516(19) 0.0110(18) -0.0050(14) -0.0097(17)
C63C 0.043(3) 0.069(4) 0.058(4) -0.010(3) 0.012(3) -0.012(3)
F63C 0.049(2) 0.118(3) 0.111(3) -0.009(3) 0.0144(18) -0.028(2)
C64C 0.068(4) 0.051(3) 0.064(4) -0.013(3) 0.030(3) -0.020(3)
F64C 0.097(3) 0.067(2) 0.104(3) -0.012(2) 0.053(2) -0.036(2)
C65C 0.085(4) 0.038(3) 0.046(3) -0.005(3) 0.023(3) -0.004(3)
F65C 0.124(3) 0.0493(19) 0.060(2) 0.0146(17) 0.0293(19) -0.0005(19)
C66C 0.060(3) 0.038(3) 0.048(3) -0.005(2) 0.012(3) -0.009(3)
F66C 0.0623(19) 0.065(2) 0.0534(19) 0.0113(16) 0.0011(14) 0.0025(16)
P2 0.0341(6) 0.0260(6) 0.0355(7) 0.0005(5) 0.0033(5) -0.0009(5)
C1B 0.034(2) 0.033(2) 0.042(3) 0.006(2) 0.0013(19) 0.003(2)
C2B 0.038(2) 0.033(2) 0.032(3) 0.006(2) 0.0021(19) 0.002(2)
C3B 0.044(3) 0.023(2) 0.035(3) -0.0040(19) 0.008(2) 0.001(2)
O2 0.0400(17) 0.0352(17) 0.0360(18) 0.0021(14) 0.0022(14) 0.0047(14)
C4B 0.038(2) 0.034(3) 0.041(3) 0.001(2) 0.004(2) 0.001(2)
C5B 0.036(2) 0.032(2) 0.044(3) 0.000(2) 0.003(2) -0.004(2)
C11B 0.039(2) 0.026(2) 0.044(3) 0.000(2) 0.005(2) 0.001(2)
C12B 0.045(3) 0.030(3) 0.050(3) 0.008(2) 0.008(2) -0.002(2)
C13B 0.060(3) 0.033(3) 0.073(4) 0.006(3) 0.013(3) -0.003(3)
C14B 0.051(3) 0.038(3) 0.075(4) -0.007(3) 0.014(3) -0.018(3)
C15B 0.041(3) 0.038(3) 0.071(4) -0.007(3) 0.005(2) -0.009(2)
C16B 0.042(3) 0.037(3) 0.049(3) -0.005(2) 0.009(2) -0.010(2)
C17B 0.060(3) 0.034(3) 0.057(3) 0.015(2) 0.005(3) 0.007(2)
C18B 0.066(3) 0.058(4) 0.059(4) 0.014(3) -0.015(3) 0.000(3)
C19B 0.101(5) 0.070(4) 0.075(5) 0.023(4) -0.007(4) -0.010(4)
C20B 0.082(4) 0.069(4) 0.082(5) 0.001(4) -0.013(3) 0.032(3)
C21B 0.068(4) 0.046(4) 0.115(6) -0.017(4) 0.013(4) -0.016(3)
C22B 0.152(8) 0.083(6) 0.118(8) -0.054(5) -0.013(6) -0.013(5)
C23B 0.106(6) 0.049(4) 0.163(8) -0.030(5) 0.026(5) -0.007(4)
C24B 0.106(5) 0.090(5) 0.153(6) -0.032(4) 0.016(4) -0.028(4)
C25B 0.036(3) 0.038(3) 0.068(4) -0.006(3) 0.001(2) -0.002(2)
C26B 0.037(3) 0.046(3) 0.058(3) -0.008(3) 0.012(2) -0.003(2)
C27B 0.046(3) 0.058(4) 0.078(4) -0.004(3) -0.007(3) 0.002(3)
C28B 0.047(3) 0.050(3) 0.092(5) -0.005(3) 0.018(3) -0.018(3)
B3 0.032(2) 0.027(3) 0.034(3) 0.003(2) 0.001(2) -0.002(2)
C31B 0.039(2) 0.031(2) 0.038(3) 0.004(2) -0.0038(19) 0.002(2)
C32B 0.040(3) 0.040(3) 0.047(3) -0.005(2) 0.000(2) 0.002(2)
F32B 0.0332(14) 0.0536(18) 0.085(2) -0.0182(16) 0.0018(13) 0.0001(13)
C33B 0.040(3) 0.047(3) 0.087(4) -0.015(3) -0.006(3) 0.018(3)
F33B 0.0499(18) 0.066(2) 0.137(3) -0.030(2) -0.0087(19) 0.0221(16)
C34B 0.062(3) 0.037(3) 0.074(4) -0.018(3) -0.007(3) 0.019(3)
F34B 0.080(2) 0.0485(19) 0.131(3) -0.032(2) -0.006(2) 0.0260(17)
C35B 0.059(3) 0.034(3) 0.061(4) -0.011(3) 0.002(3) -0.006(3)
F35B 0.072(2) 0.0402(17) 0.102(3) -0.0232(18) -0.0022(18) -0.0086(16)
C36B 0.041(3) 0.032(3) 0.050(3) -0.001(2) 0.002(2) 0.002(2)
F36B 0.0382(14) 0.0431(16) 0.0574(18) -0.0073(13) -0.0023(12) 0.0003(12)
C41B 0.032(2) 0.034(2) 0.039(3) -0.004(2) 0.0029(19) 0.001(2)
C42B 0.036(2) 0.038(3) 0.047(3) -0.002(2) 0.002(2) 0.006(2)
F42B 0.0523(16) 0.0496(18) 0.0570(19) 0.0073(15) -0.0094(13) 0.0030(14)
C43B 0.027(2) 0.062(4) 0.050(3) -0.013(3) -0.002(2) 0.002(2)
F43B 0.0445(16) 0.070(2) 0.073(2) -0.0183(17) -0.0146(14) 0.0012(15)
C44B 0.047(3) 0.052(3) 0.057(3) -0.019(3) 0.007(2) -0.013(3)
F44B 0.066(2) 0.068(2) 0.101(3) -0.020(2) -0.0066(18) -0.0343(18)
C45B 0.061(3) 0.024(2) 0.057(3) -0.004(2) 0.011(3) -0.011(2)
F45B 0.087(2) 0.0376(17) 0.078(2) 0.0001(16) 0.0015(17) -0.0172(16)
C46B 0.038(2) 0.030(2) 0.041(3) -0.005(2) 0.002(2) 0.007(2)
F46B 0.0559(16) 0.0346(15) 0.0491(17) 0.0004(13) -0.0027(13) 0.0006(13)
B2 0.047(3) 0.035(3) 0.036(3) -0.002(2) 0.010(2) 0.002(2)
C51A 0.054(3) 0.040(3) 0.029(3) -0.003(2) 0.007(2) 0.004(2)
C52A 0.066(3) 0.034(3) 0.043(3) 0.004(2) -0.005(2) 0.006(3)
F52A 0.0578(18) 0.0445(18) 0.080(2) 0.0051(16) -0.0187(15) 0.0014(14)
C53A 0.067(4) 0.053(4) 0.075(4) 0.002(3) -0.029(3) -0.014(3)
F53A 0.085(3) 0.088(3) 0.141(4) 0.014(3) -0.060(2) -0.019(2)
C54A 0.101(5) 0.062(4) 0.094(5) 0.005(4) -0.033(4) -0.026(4)
F54A 0.137(4) 0.067(3) 0.173(5) 0.009(3) -0.070(3) -0.053(3)
C55A 0.108(5) 0.032(3) 0.081(5) 0.000(3) -0.009(4) -0.006(3)
F55A 0.150(4) 0.037(2) 0.139(4) -0.004(2) -0.032(3) -0.003(2)
C56A 0.065(3) 0.037(3) 0.052(3) -0.002(2) -0.005(3) 0.010(3)
F56A 0.074(2) 0.0451(18) 0.084(2) -0.0002(17) -0.0052(17) 0.0161(16)
C61A 0.049(3) 0.037(3) 0.051(3) 0.003(2) 0.015(2) 0.004(2)
C62A 0.074(4) 0.048(3) 0.060(4) 0.002(3) 0.021(3) 0.009(3)
F62A 0.096(3) 0.101(3) 0.044(2) -0.0005(19) 0.0138(18) 0.001(2)
C63A 0.090(5) 0.079(5) 0.071(5) 0.006(4) 0.046(4) 0.016(4)
F63A 0.152(4) 0.121(4) 0.081(3) -0.015(3) 0.068(3) 0.012(3)
C64A 0.069(5) 0.085(5) 0.115(7) 0.011(5) 0.062(5) 0.017(4)
F64A 0.097(3) 0.165(5) 0.181(5) 0.018(4) 0.094(3) 0.032(3)
C65A 0.043(4) 0.085(5) 0.127(7) 0.021(5) 0.024(4) 0.012(3)
F65A 0.043(2) 0.187(5) 0.162(4) 0.025(4) 0.021(2) 0.008(3)
C66A 0.050(3) 0.064(4) 0.071(4) 0.011(3) 0.013(3) 0.000(3)
F66A 0.0469(18) 0.139(4) 0.080(3) 0.014(2) -0.0017(17) -0.013(2)
P3 0.0399(6) 0.0296(6) 0.0306(6) 0.0001(5) 0.0043(5) 0.0014(5)
C1C 0.046(3) 0.030(2) 0.041(3) -0.002(2) 0.011(2) 0.003(2)
C2C 0.055(3) 0.033(3) 0.069(4) -0.008(3) 0.027(3) -0.007(2)
C3C 0.040(3) 0.039(3) 0.037(3) -0.002(2) 0.003(2) -0.008(2)
O3 0.0361(16) 0.0322(17) 0.0376(18) -0.0011(14) 0.0059(13) -0.0019(14)
C4C 0.042(2) 0.037(3) 0.029(2) 0.003(2) 0.0054(19) -0.005(2)
C5C 0.039(2) 0.041(3) 0.035(3) 0.000(2) 0.0070(19) -0.004(2)
C11C 0.038(2) 0.042(3) 0.029(2) 0.005(2) 0.0016(18) -0.006(2)
C12C 0.044(3) 0.038(3) 0.034(3) -0.007(2) -0.002(2) -0.002(2)
C13C 0.058(3) 0.045(3) 0.033(3) -0.007(2) 0.004(2) -0.005(3)
C14C 0.053(3) 0.048(3) 0.047(3) 0.002(3) -0.001(2) 0.002(3)
C15C 0.047(3) 0.052(3) 0.046(3) -0.002(3) 0.000(2) 0.011(2)
C16C 0.039(3) 0.043(3) 0.040(3) -0.005(2) 0.001(2) 0.000(2)
C17C 0.064(3) 0.077(4) 0.040(3) 0.002(3) -0.010(3) 0.000(3)
C18C 0.074(4) 0.123(6) 0.067(4) 0.011(4) -0.029(3) -0.008(4)
C19C 0.101(5) 0.108(6) 0.033(3) 0.002(3) -0.012(3) 0.009(4)
C20C 0.084(4) 0.090(5) 0.054(4) 0.026(3) -0.002(3) 0.014(4)
C21C 0.053(3) 0.036(3) 0.040(3) 0.005(2) 0.002(2) 0.002(2)
C22C 0.062(3) 0.048(3) 0.050(3) -0.004(3) 0.012(2) 0.010(3)
C23C 0.081(4) 0.040(3) 0.085(5) -0.011(3) -0.004(3) -0.005(3)
C24C 0.070(3) 0.041(3) 0.048(3) 0.000(2) 0.004(3) 0.018(3)
C25C 0.042(3) 0.061(3) 0.043(3) -0.002(3) 0.003(2) 0.008(2)
C26C 0.045(3) 0.109(5) 0.068(4) 0.005(4) -0.003(3) -0.011(3)
C27C 0.048(3) 0.052(3) 0.052(3) -0.001(3) 0.012(2) -0.005(2)
C28C 0.067(4) 0.083(5) 0.075(4) 0.011(4) 0.018(3) 0.038(3)
B5 0.038(3) 0.034(3) 0.042(3) 0.001(2) 0.006(2) 0.000(2)
C31C 0.039(3) 0.051(3) 0.037(3) 0.001(2) 0.002(2) 0.002(2)
F32C 0.063(2) 0.054(2) 0.097(3) 0.0020(19) -0.0017(18) 0.0146(16)
C32C 0.044(3) 0.064(4) 0.054(3) 0.019(3) 0.010(2) 0.005(3)
F33C 0.068(2) 0.098(3) 0.107(3) 0.038(2) 0.0128(19) 0.039(2)
C33C 0.044(3) 0.077(4) 0.067(4) 0.030(4) 0.013(3) 0.014(3)
F34C 0.065(2) 0.182(5) 0.082(3) 0.029(3) -0.0201(19) 0.020(3)
C34C 0.046(3) 0.112(6) 0.062(4) 0.025(4) -0.009(3) 0.001(4)
C35C 0.059(4) 0.102(5) 0.047(4) -0.007(4) -0.005(3) -0.006(4)
F35C 0.083(3) 0.159(4) 0.077(3) -0.025(3) -0.029(2) -0.001(3)
F36C 0.085(2) 0.071(2) 0.057(2) -0.0206(17) -0.0152(16) 0.0020(19)
C36C 0.045(3) 0.070(4) 0.043(3) -0.001(3) -0.003(2) 0.009(3)
C41C 0.042(2) 0.022(2) 0.037(3) -0.0031(19) 0.006(2) -0.0045(19)
F42C 0.0448(17) 0.091(3) 0.067(2) 0.0071(18) 0.0132(15) 0.0159(16)
C42C 0.046(3) 0.042(3) 0.054(3) 0.002(2) 0.009(2) 0.001(2)
F43C 0.074(2) 0.102(3) 0.079(2) -0.002(2) 0.0413(18) 0.012(2)
C43C 0.053(3) 0.047(3) 0.058(4) -0.005(3) 0.026(3) 0.001(3)
F44C 0.118(3) 0.088(3) 0.0383(19) -0.0098(17) 0.0285(18) -0.028(2)
C44C 0.071(4) 0.046(3) 0.044(3) -0.005(3) 0.022(3) -0.008(3)
F45C 0.093(2) 0.099(3) 0.0421(19) 0.0138(18) -0.0104(17) -0.010(2)
C45C 0.066(3) 0.047(3) 0.045(3) 0.002(3) 0.002(3) -0.014(3)
F46C 0.0532(16) 0.0480(17) 0.0493(17) 0.0056(14) 0.0000(13) 0.0052(14)
C46C 0.052(3) 0.029(2) 0.040(3) -0.002(2) 0.005(2) 0.004(2)
B4 0.035(3) 0.026(3) 0.037(3) -0.002(2) 0.006(2) 0.002(2)
C51B 0.042(3) 0.031(2) 0.035(3) -0.004(2) 0.006(2) -0.002(2)
F52B 0.0421(15) 0.074(2) 0.0473(17) -0.0162(15) 0.0123(12) 0.0043(14)
C52B 0.034(2) 0.033(3) 0.058(3) 0.000(2) 0.006(2) 0.001(2)
F53B 0.073(2) 0.091(3) 0.0451(19) 0.0012(17) -0.0044(15) -0.0121(18)
C53B 0.056(3) 0.059(3) 0.032(3) 0.007(2) 0.004(2) -0.005(3)
F54B 0.062(2) 0.145(4) 0.084(3) -0.004(3) -0.0292(19) 0.006(2)
C54B 0.039(3) 0.078(4) 0.065(4) -0.003(3) -0.019(3) 0.007(3)
F55B 0.0356(18) 0.174(4) 0.115(3) -0.030(3) 0.0001(18) 0.025(2)
C55B 0.036(3) 0.073(4) 0.077(4) -0.013(3) 0.003(3) 0.008(3)
F56B 0.0420(16) 0.099(3) 0.063(2) -0.0280(19) 0.0178(14) -0.0037(16)
C56B 0.034(3) 0.055(3) 0.052(3) -0.015(3) 0.010(2) -0.002(2)
C61B 0.040(3) 0.035(3) 0.039(3) -0.005(2) 0.009(2) -0.005(2)
F62B 0.0429(16) 0.066(2) 0.092(3) 0.0141(19) -0.0073(15) 0.0028(15)
C62B 0.038(3) 0.044(3) 0.055(3) -0.010(3) 0.003(2) -0.006(2)
F63B 0.0378(17) 0.092(3) 0.103(3) -0.021(2) 0.0038(16) -0.0044(17)
C63B 0.039(3) 0.072(4) 0.060(4) -0.018(3) 0.004(2) -0.010(3)
F64B 0.0587(19) 0.115(3) 0.084(3) -0.015(2) 0.0292(17) -0.039(2)
C64B 0.042(3) 0.083(4) 0.048(3) -0.022(3) 0.015(2) -0.019(3)
F65B 0.090(2) 0.087(3) 0.080(3) 0.025(2) 0.0165(19) -0.033(2)
C65B 0.070(4) 0.052(3) 0.041(3) 0.003(3) 0.011(3) -0.026(3)
F66B 0.0608(18) 0.0470(17) 0.0607(19) 0.0142(15) 0.0048(14) -0.0067(15)
C66B 0.045(3) 0.048(3) 0.044(3) -0.004(2) 0.004(2) -0.011(2)

loop_
_atom_type_symbol
_atom_type_description
_atom_type_scat_dispersion_real
_atom_type_scat_dispersion_imag
_atom_type_scat_source
C C 0.0033 0.0016 'International Tables Vol C Tables 4.2.6.8 and 6.1.1.4'
H H 0.0000 0.0000 'International Tables Vol C Tables 4.2.6.8 and 6.1.1.4'
B B 0.0013 0.0007 'International Tables Vol C Tables 4.2.6.8 and 6.1.1.4'
O O 0.0106 0.0060 'International Tables Vol C Tables 4.2.6.8 and 6.1.1.4'
F F 0.0171 0.0103 'International Tables Vol C Tables 4.2.6.8 and 6.1.1.4'
P P 0.1023 0.0942 'International Tables Vol C Tables 4.2.6.8 and 6.1.1.4'

loop_
_geom_angle_atom_site_label_1
_geom_angle_atom_site_label_2
_geom_angle_atom_site_label_3
_geom_angle
C1A P1 C11A 106.2(2)
C1A P1 C4A 106.2(2)
C11A P1 C4A 116.4(2)
C1A P1 B1 89.0(2)
C11A P1 B1 117.7(2)
C4A P1 B1 116.0(2)
C2A C1A P1 107.7(3)
C2A C1A H101 110.2
P1 C1A H101 110.2
C2A C1A H102 110.2
P1 C1A H102 110.2
H101 C1A H102 108.5
C3A C2A C1A 107.2(4)
C3A C2A H201 110.3
C1A C2A H201 110.3
C3A C2A H202 110.3
C1A C2A H202 110.3
H201 C2A H202 108.5
O1 C3A C2A 124.4(4)
O1 C3A B1 117.7(4)
C2A C3A B1 117.8(4)
C3A O1 B6 133.7(3)
C5A C4A P1 116.8(3)
C5A C4A H401 108.1
P1 C4A H401 108.1
C5A C4A H402 108.1
P1 C4A H402 108.1
H401 C4A H402 107.3
C4A C5A B2 118.1(4)
C4A C5A H501 107.8
B2 C5A H501 107.8
C4A C5A H502 107.8
B2 C5A H502 107.8
H501 C5A H502 107.1
C16A C11A C12A 117.5(4)
C16A C11A P1 121.5(3)
C12A C11A P1 117.6(3)
C13A C12A C11A 116.8(4)
C13A C12A C17A 115.0(4)
C11A C12A C17A 126.7(4)
C14A C13A C12A 123.6(4)
C14A C13A H13A 118.2
C12A C13A H13A 118.2
C13A C14A C15A 116.7(4)
C13A C14A C21A 122.1(4)
C15A C14A C21A 120.9(4)
C14A C15A C16A 123.2(4)
C14A C15A H15A 118.4
C16A C15A H15A 118.4
C15A C16A C11A 117.8(4)
C15A C16A C25A 115.1(4)
C11A C16A C25A 126.1(4)
C19A C17A C18A 110.4(4)
C19A C17A C12A 116.1(4)
C18A C17A C12A 113.7(4)
C19A C17A C20A 104.3(4)
C18A C17A C20A 108.1(4)
C12A C17A C20A 103.3(4)
C17A C18A H18A 109.5
C17A C18A H18B 109.5
H18A C18A H18B 109.5
C17A C18A H18C 109.5
H18A C18A H18C 109.5
H18B C18A H18C 109.5
C17A C19A H19A 109.5
C17A C19A H19B 109.5
H19A C19A H19B 109.5
C17A C19A H19C 109.5
H19A C19A H19C 109.5
H19B C19A H19C 109.5
C17A C20A H20A 109.5
C17A C20A H20B 109.5
H20A C20A H20B 109.5
C17A C20A H20C 109.5
H20A C20A H20C 109.5
H20B C20A H20C 109.5
C24A C21A C23A 110.0(5)
C24A C21A C22A 108.9(5)
C23A C21A C22A 108.1(5)
C24A C21A C14A 108.1(4)
C23A C21A C14A 110.3(4)
C22A C21A C14A 111.4(4)
C21A C22A H22A 109.5
C21A C22A H22B 109.5
H22A C22A H22B 109.5
C21A C22A H22C 109.5
H22A C22A H22C 109.5
H22B C22A H22C 109.5
C21A C23A H23A 109.5
C21A C23A H23B 109.5
H23A C23A H23B 109.5
C21A C23A H23C 109.5
H23A C23A H23C 109.5
H23B C23A H23C 109.5
C21A C24A H24A 109.5
C21A C24A H24B 109.5
H24A C24A H24B 109.5
C21A C24A H24C 109.5
H24A C24A H24C 109.5
H24B C24A H24C 109.5
C26A C25A C16A 113.3(4)
C26A C25A C27A 108.8(4)
C16A C25A C27A 114.6(4)
C26A C25A C28A 106.2(4)
C16A C25A C28A 105.3(4)
C27A C25A C28A 108.1(4)
C25A C26A H26A 109.5
C25A C26A H26B 109.5
H26A C26A H26B 109.5
C25A C26A H26C 109.5
H26A C26A H26C 109.5
H26B C26A H26C 109.5
C25A C27A H27A 109.5
C25A C27A H27B 109.5
H27A C27A H27B 109.5
C25A C27A H27C 109.5
H27A C27A H27C 109.5
H27B C27A H27C 109.5
C25A C28A H28A 109.5
C25A C28A H28B 109.5
H28A C28A H28B 109.5
C25A C28A H28C 109.5
H28A C28A H28C 109.5
H28B C28A H28C 109.5
C31A B1 C3A 104.9(4)
C31A B1 C41A 116.1(4)
C3A B1 C41A 111.6(4)
C31A B1 P1 121.3(3)
C3A B1 P1 98.0(3)
C41A B1 P1 103.6(3)
C36A C31A C32A 111.7(4)
C36A C31A B1 118.9(4)
C32A C31A B1 128.6(4)
F32A C32A C33A 115.1(4)
F32A C32A C31A 120.6(4)
C33A C32A C31A 124.3(5)
F33A C33A C34A 120.6(5)
F33A C33A C32A 119.3(5)
C34A C33A C32A 120.1(5)
F34A C34A C33A 120.4(5)
F34A C34A C35A 120.5(5)
C33A C34A C35A 119.1(5)
F35A C35A C34A 120.3(4)
F35A C35A C36A 120.8(4)
C34A C35A C36A 118.9(5)
F36A C36A C35A 115.6(4)
F36A C36A C31A 118.7(4)
C35A C36A C31A 125.6(4)
C46A C41A C42A 113.6(4)
C46A C41A B1 124.4(4)
C42A C41A B1 122.0(4)
F42A C42A C43A 116.3(4)
F42A C42A C41A 119.6(4)
C43A C42A C41A 124.1(4)
F43A C43A C44A 120.7(4)
F43A C43A C42A 120.6(4)
C44A C43A C42A 118.7(4)
F44A C44A C45A 120.1(4)
F44A C44A C43A 119.8(4)
C45A C44A C43A 120.1(4)
F45A C45A C44A 119.5(4)
F45A C45A C46A 121.1(4)
C44A C45A C46A 119.4(4)
F46A C46A C41A 120.2(4)
F46A C46A C45A 116.0(4)
C41A C46A C45A 123.9(4)
O1 B6 C5C 107.5(4)
O1 B6 C61C 104.0(3)
C5C B6 C61C 120.0(4)
O1 B6 C51C 101.9(3)
C5C B6 C51C 111.3(4)
C61C B6 C51C 110.3(4)
C52C C51C C56C 112.3(4)
C52C C51C B6 127.2(4)
C56C C51C B6 120.3(4)
F52C C52C C51C 121.0(5)
F52C C52C C53C 114.2(5)
C51C C52C C53C 124.7(5)
F53C C53C C54C 119.7(5)
F53C C53C C52C 119.9(6)
C54C C53C C52C 120.3(5)
F54C C54C C53C 121.7(6)
F54C C54C C55C 119.8(6)
C53C C54C C55C 118.6(5)
F55C C55C C56C 120.1(6)
F55C C55C C54C 120.0(5)
C56C C55C C54C 119.8(5)
F56C C56C C55C 117.4(5)
F56C C56C C51C 118.6(4)
C55C C56C C51C 124.0(5)
C62C C61C C66C 112.7(4)
C62C C61C B6 126.4(4)
C66C C61C B6 120.8(4)
F62C C62C C63C 115.7(4)
F62C C62C C61C 119.2(4)
C63C C62C C61C 125.1(5)
F63C C63C C64C 120.0(5)
F63C C63C C62C 120.8(6)
C64C C63C C62C 119.2(5)
C63C C64C F64C 121.0(6)
C63C C64C C65C 120.3(5)
F64C C64C C65C 118.7(6)
F65C C65C C64C 121.7(5)
F65C C65C C66C 119.6(5)
C64C C65C C66C 118.7(5)
F66C C66C C65C 115.6(5)
F66C C66C C61C 120.4(4)
C65C C66C C61C 124.0(5)
C1B P2 C11B 107.3(2)
C1B P2 C4B 107.2(2)
C11B P2 C4B 113.6(2)
C1B P2 B3 91.53(19)
C11B P2 B3 119.3(2)
C4B P2 B3 114.5(2)
C2B C1B P2 111.5(3)
C2B C1B H111 109.3
P2 C1B H111 109.3
C2B C1B H112 109.3
P2 C1B H112 109.3
H111 C1B H112 108.0
C3B C2B C1B 107.8(3)
C3B C2B H211 110.1
C1B C2B H211 110.1
C3B C2B H212 110.1
C1B C2B H212 110.1
H211 C2B H212 108.5
O2 C3B C2B 123.7(4)
O2 C3B B3 118.3(4)
C2B C3B B3 117.8(4)
C3B O2 B2 131.9(4)
C5B C4B P2 120.0(3)
C5B C4B H411 107.3
P2 C4B H411 107.3
C5B C4B H412 107.3
P2 C4B H412 107.3
H411 C4B H412 106.9
C4B C5B B4 111.6(4)
C4B C5B H511 109.3
B4 C5B H511 109.3
C4B C5B H512 109.3
B4 C5B H512 109.3
H511 C5B H512 108.0
C12B C11B C16B 117.7(4)
C12B C11B P2 120.8(3)
C16B C11B P2 118.6(3)
C13B C12B C11B 117.4(4)
C13B C12B C17B 115.2(4)
C11B C12B C17B 126.5(4)
C14B C13B C12B 123.8(5)
C14B C13B H13B 118.1
C12B C13B H13B 118.1
C13B C14B C15B 116.2(5)
C13B C14B C21B 123.4(5)
C15B C14B C21B 120.2(5)
C16B C15B C14B 123.7(5)
C16B C15B H15B 118.2
C14B C15B H15B 118.2
C15B C16B C11B 117.2(4)
C15B C16B C25B 113.4(4)
C11B C16B C25B 127.8(4)
C18B C17B C19B 106.3(5)
C18B C17B C20B 107.1(5)
C19B C17B C20B 110.1(5)
C18B C17B C12B 114.4(4)
C19B C17B C12B 105.0(4)
C20B C17B C12B 113.7(5)
C17B C18B H18D 109.5
C17B C18B H18E 109.5
H18D C18B H18E 109.5
C17B C18B H18F 109.5
H18D C18B H18F 109.5
H18E C18B H18F 109.5
C17B C19B H19D 109.5
C17B C19B H19E 109.5
H19D C19B H19E 109.5
C17B C19B H19F 109.5
H19D C19B H19F 109.5
H19E C19B H19F 109.5
C17B C20B H20D 109.5
C17B C20B H20E 109.5
H20D C20B H20E 109.5
C17B C20B H20F 109.5
H20D C20B H20F 109.5
H20E C20B H20F 109.5
C24B C21B C23B 108.5(6)
C24B C21B C14B 110.1(5)
C23B C21B C14B 111.7(6)
C24B C21B C22B 110.1(7)
C23B C21B C22B 107.8(6)
C14B C21B C22B 108.5(5)
C21B C22B H22D 109.5
C21B C22B H22E 109.5
H22D C22B H22E 109.5
C21B C22B H22F 109.5
H22D C22B H22F 109.5
H22E C22B H22F 109.5
C21B C23B H23D 109.5
C21B C23B H23E 109.5
H23D C23B H23E 109.5
C21B C23B H23F 109.5
H23D C23B H23F 109.5
H23E C23B H23F 109.5
C21B C24B H24D 109.5
C21B C24B H24E 109.5
H24D C24B H24E 109.5
C21B C24B H24F 109.5
H24D C24B H24F 109.5
H24E C24B H24F 109.5
C26B C25B C27B 110.9(4)
C26B C25B C28B 103.7(4)
C27B C25B C28B 108.0(4)
C26B C25B C16B 115.4(4)
C27B C25B C16B 113.2(4)
C28B C25B C16B 104.7(4)
C25B C26B H26D 109.5
C25B C26B H26E 109.5
H26D C26B H26E 109.5
C25B C26B H26F 109.5
H26D C26B H26F 109.5
H26E C26B H26F 109.5
C25B C27B H27D 109.5
C25B C27B H27E 109.5
H27D C27B H27E 109.5
C25B C27B H27F 109.5
H27D C27B H27F 109.5
H27E C27B H27F 109.5
C25B C28B H28D 109.5
C25B C28B H28E 109.5
H28D C28B H28E 109.5
C25B C28B H28F 109.5
H28D C28B H28F 109.5
H28E C28B H28F 109.5
C31B B3 C3B 102.1(3)
C31B B3 C41B 116.9(3)
C3B B3 C41B 109.0(3)
C31B B3 P2 120.7(3)
C3B B3 P2 99.4(3)
C41B B3 P2 106.6(3)
C32B C31B C36B 112.3(4)
C32B C31B B3 127.6(4)
C36B C31B B3 119.4(4)
F32B C32B C33B 114.6(4)
F32B C32B C31B 121.5(4)
C33B C32B C31B 123.7(5)
F33B C33B C34B 118.9(4)
F33B C33B C32B 120.0(5)
C34B C33B C32B 121.1(4)
F34B C34B C33B 121.4(5)
F34B C34B C35B 121.1(5)
C33B C34B C35B 117.5(4)
F35B C35B C36B 120.7(5)
F35B C35B C34B 119.4(4)
C36B C35B C34B 119.9(5)
F36B C36B C35B 115.9(4)
F36B C36B C31B 118.5(4)
C35B C36B C31B 125.3(4)
C42B C41B C46B 113.2(4)
C42B C41B B3 124.6(4)
C46B C41B B3 121.8(4)
F42B C42B C43B 115.2(4)
F42B C42B C41B 120.4(4)
C43B C42B C41B 124.4(5)
F43B C43B C42B 120.8(5)
F43B C43B C44B 119.0(4)
C42B C43B C44B 120.2(4)
F44B C44B C43B 122.4(5)
F44B C44B C45B 119.8(5)
C43B C44B C45B 117.8(4)
F45B C45B C46B 119.0(5)
F45B C45B C44B 120.6(4)
C46B C45B C44B 120.4(5)
F46B C46B C45B 117.0(4)
F46B C46B C41B 119.4(4)
C45B C46B C41B 123.6(4)
C51A B2 O2 102.6(4)
C51A B2 C61A 111.1(4)
O2 B2 C61A 105.8(4)
C51A B2 C5A 122.8(4)
O2 B2 C5A 101.6(3)
C61A B2 C5A 110.7(4)
C52A C51A C56A 113.0(4)
C52A C51A B2 127.5(4)
C56A C51A B2 119.5(4)
F52A C52A C53A 116.9(5)
F52A C52A C51A 118.7(4)
C53A C52A C51A 124.3(5)
F53A C53A C54A 119.6(5)
F53A C53A C52A 120.8(5)
C54A C53A C52A 119.6(5)
F54A C54A C53A 120.2(6)
F54A C54A C55A 121.6(6)
C53A C54A C55A 118.3(6)
F55A C55A C56A 120.7(6)
F55A C55A C54A 118.6(6)
C56A C55A C54A 120.7(5)
F56A C56A C55A 117.0(5)
F56A C56A C51A 119.0(5)
C55A C56A C51A 124.1(5)
C62A C61A C66A 114.2(5)
C62A C61A B2 120.5(5)
C66A C61A B2 125.2(5)
F62A C62A C61A 119.3(5)
F62A C62A C63A 116.3(6)
C61A C62A C63A 124.4(6)
F63A C63A C64A 120.5(6)
F63A C63A C62A 120.7(7)
C64A C63A C62A 118.8(7)
F64A C64A C63A 120.4(8)
F64A C64A C65A 119.6(8)
C63A C64A C65A 120.0(6)
F65A C65A C66A 120.4(7)
F65A C65A C64A 120.5(6)
C66A C65A C64A 119.1(7)
F66A C66A C65A 115.7(6)
F66A C66A C61A 120.8(5)
C65A C66A C61A 123.5(6)
C1C P3 C4C 107.9(2)
C1C P3 C11C 101.6(2)
C4C P3 C11C 119.4(2)
C1C P3 B5 93.5(2)
C4C P3 B5 110.0(2)
C11C P3 B5 119.7(2)
C2C C1C P3 111.2(3)
C2C C1C H121 109.4
P3 C1C H121 109.4
C2C C1C H122 109.4
P3 C1C H122 109.4
H121 C1C H122 108.0
C3C C2C C1C 109.2(4)
C3C C2C H221 109.8
C1C C2C H221 109.8
C3C C2C H222 109.8
C1C C2C H222 109.8
H221 C2C H222 108.3
O3 C3C C2C 123.6(4)
O3 C3C B5 119.6(4)
C2C C3C B5 116.8(4)
C3C O3 B4 133.4(3)
C5C C4C P3 116.3(3)
C5C C4C H421 108.2
P3 C4C H421 108.2
C5C C4C H422 108.2
P3 C4C H422 108.2
H421 C4C H422 107.4
C4C C5C B6 116.1(4)
C4C C5C H521 108.3
B6 C5C H521 108.3
C4C C5C H522 108.3
B6 C5C H522 108.3
H521 C5C H522 107.4
C12C C11C C16C 115.9(4)
C12C C11C P3 121.3(3)
C16C C11C P3 119.0(3)
C13C C12C C11C 118.3(4)
C13C C12C C21C 115.4(4)
C11C C12C C21C 125.5(4)
C14C C13C C12C 123.5(5)
C14C C13C H13C 118.2
C12C C13C H13C 118.2
C13C C14C C15C 115.5(5)
C13C C14C C17C 124.5(5)
C15C C14C C17C 119.7(5)
C14C C15C C16C 123.4(5)
C14C C15C H15C 118.3
C16C C15C H15C 118.3
C15C C16C C11C 118.2(4)
C15C C16C C25C 113.7(4)
C11C C16C C25C 126.6(4)
C14C C17C C20C 108.6(5)
C14C C17C C19C 111.7(5)
C20C C17C C19C 109.4(5)
C14C C17C C18C 109.3(5)
C20C C17C C18C 110.2(5)
C19C C17C C18C 107.7(5)
C17C C18C H18G 109.5
C17C C18C H18H 109.5
H18G C18C H18H 109.5
C17C C18C H18I 109.5
H18G C18C H18I 109.5
H18H C18C H18I 109.5
C17C C19C H19G 109.5
C17C C19C H19H 109.5
H19G C19C H19H 109.5
C17C C19C H19I 109.5
H19G C19C H19I 109.5
H19H C19C H19I 109.5
C17C C20C H20G 109.5
C17C C20C H20H 109.5
H20G C20C H20H 109.5
C17C C20C H20I 109.5
H20G C20C H20I 109.5
H20H C20C H20I 109.5
C24C C21C C23C 106.7(4)
C24C C21C C22C 109.9(4)
C23C C21C C22C 108.2(4)
C24C C21C C12C 112.0(4)
C23C C21C C12C 106.1(4)
C22C C21C C12C 113.6(4)
C21C C22C H22G 109.5
C21C C22C H22H 109.5
H22G C22C H22H 109.5
C21C C22C H22I 109.5
H22G C22C H22I 109.5
H22H C22C H22I 109.5
C21C C23C H23G 109.5
C21C C23C H23H 109.5
H23G C23C H23H 109.5
C21C C23C H23I 109.5
H23G C23C H23I 109.5
H23H C23C H23I 109.5
C21C C24C H24G 109.5
C21C C24C H24H 109.5
H24G C24C H24H 109.5
C21C C24C H24I 109.5
H24G C24C H24I 109.5
H24H C24C H24I 109.5
C27C C25C C28C 109.3(4)
C27C C25C C16C 114.8(4)
C28C C25C C16C 113.9(4)
C27C C25C C26C 104.2(4)
C28C C25C C26C 109.2(4)
C16C C25C C26C 104.6(4)
C25C C26C H26G 109.5
C25C C26C H26H 109.5
H26G C26C H26H 109.5
C25C C26C H26I 109.5
H26G C26C H26I 109.5
H26H C26C H26I 109.5
C25C C27C H27G 109.5
C25C C27C H27H 109.5
H27G C27C H27H 109.5
C25C C27C H27I 109.5
H27G C27C H27I 109.5
H27H C27C H27I 109.5
C25C C28C H28G 109.5
C25C C28C H28H 109.5
H28G C28C H28H 109.5
C25C C28C H28I 109.5
H28G C28C H28I 109.5
H28H C28C H28I 109.5
C41C B5 C31C 114.0(4)
C41C B5 C3C 106.6(4)
C31C B5 C3C 111.0(4)
C41C B5 P3 116.7(3)
C31C B5 P3 109.8(3)
C3C B5 P3 97.5(3)
C32C C31C C36C 112.2(5)
C32C C31C B5 125.0(5)
C36C C31C B5 122.7(4)
F32C C32C C31C 119.3(5)
F32C C32C C33C 115.4(5)
C31C C32C C33C 125.3(6)
F33C C33C C34C 120.3(6)
F33C C33C C32C 120.7(6)
C34C C33C C32C 119.0(6)
F34C C34C C33C 121.3(7)
F34C C34C C35C 119.3(7)
C33C C34C C35C 119.4(5)
F35C C35C C34C 120.4(6)
F35C C35C C36C 120.6(6)
C34C C35C C36C 119.0(6)
F36C C36C C31C 119.9(4)
F36C C36C C35C 114.9(5)
C31C C36C C35C 125.1(6)
C42C C41C C46C 112.5(4)
C42C C41C B5 128.2(4)
C46C C41C B5 118.8(4)
F42C C42C C41C 121.2(4)
F42C C42C C43C 114.5(4)
C41C C42C C43C 124.3(5)
F43C C43C C44C 119.6(5)
F43C C43C C42C 120.8(5)
C44C C43C C42C 119.6(5)
F44C C44C C43C 121.0(5)
F44C C44C C45C 119.4(5)
C43C C44C C45C 119.4(5)
F45C C45C C46C 121.7(5)
F45C C45C C44C 120.1(5)
C46C C45C C44C 118.2(5)
F46C C46C C45C 116.0(4)
F46C C46C C41C 118.1(4)
C45C C46C C41C 125.8(5)
O3 B4 C61B 103.6(3)
O3 B4 C5B 112.3(4)
C61B B4 C5B 108.5(4)
O3 B4 C51B 101.2(3)
C61B B4 C51B 111.6(4)
C5B B4 C51B 118.6(4)
C56B C51B C52B 112.4(4)
C56B C51B B4 126.2(4)
C52B C51B B4 121.3(4)
F52B C52B C53B 115.4(4)
F52B C52B C51B 119.8(4)
C53B C52B C51B 124.8(4)
F53B C53B C54B 119.0(5)
F53B C53B C52B 121.4(4)
C54B C53B C52B 119.5(5)
F54B C54B C53B 120.8(5)
F54B C54B C55B 120.1(5)
C53B C54B C55B 119.1(5)
F55B C55B C54B 120.8(5)
F55B C55B C56B 119.8(5)
C54B C55B C56B 119.4(5)
F56B C56B C55B 116.0(4)
F56B C56B C51B 119.3(4)
C55B C56B C51B 124.7(5)
C66B C61B C62B 112.9(4)
C66B C61B B4 123.4(4)
C62B C61B B4 123.6(4)
F62B C62B C63B 115.2(5)
F62B C62B C61B 120.3(4)
C63B C62B C61B 124.5(5)
F63B C63B C62B 120.7(6)
F63B C63B C64B 120.0(5)
C62B C63B C64B 119.4(5)
F64B C64B C65B 120.6(6)
F64B C64B C63B 120.2(5)
C65B C64B C63B 119.2(5)
F65B C65B C64B 120.8(5)
F65B C65B C66B 119.5(5)
C64B C65B C66B 119.7(5)
F66B C66B C61B 119.1(4)
F66B C66B C65B 116.6(5)
C61B C66B C65B 124.2(5)

loop_
_geom_bond_atom_site_label_1
_geom_bond_atom_site_label_2
_geom_bond_distance
P1 C1A 1.841(4)
P1 C11A 1.849(4)
P1 C4A 1.861(5)
P1 B1 2.096(5)
C1A C2A 1.530(6)
C1A H101 0.9800
C1A H102 0.9800
C2A C3A 1.476(6)
C2A H201 0.9800
C2A H202 0.9800
C3A O1 1.253(5)
C3A B1 1.635(7)
O1 B6 1.590(6)
C4A C5A 1.541(6)
C4A H401 0.9800
C4A H402 0.9800
C5A B2 1.634(7)
C5A H501 0.9800
C5A H502 0.9800
C11A C16A 1.414(6)
C11A C12A 1.451(6)
C12A C13A 1.396(6)
C12A C17A 1.555(6)
C13A C14A 1.371(6)
C13A H13A 0.9400
C14A C15A 1.384(6)
C14A C21A 1.543(7)
C15A C16A 1.404(6)
C15A H15A 0.9400
C16A C25A 1.536(6)
C17A C19A 1.530(7)
C17A C18A 1.541(7)
C17A C20A 1.557(7)
C18A H18A 0.9700
C18A H18B 0.9700
C18A H18C 0.9700
C19A H19A 0.9700
C19A H19B 0.9700
C19A H19C 0.9700
C20A H20A 0.9700
C20A H20B 0.9700
C20A H20C 0.9700
C21A C24A 1.538(8)
C21A C23A 1.539(7)
C21A C22A 1.539(8)
C22A H22A 0.9700
C22A H22B 0.9700
C22A H22C 0.9700
C23A H23A 0.9700
C23A H23B 0.9700
C23A H23C 0.9700
C24A H24A 0.9700
C24A H24B 0.9700
C24A H24C 0.9700
C25A C26A 1.528(7)
C25A C27A 1.545(6)
C25A C28A 1.547(6)
C26A H26A 0.9700
C26A H26B 0.9700
C26A H26C 0.9700
C27A H27A 0.9700
C27A H27B 0.9700
C27A H27C 0.9700
C28A H28A 0.9700
C28A H28B 0.9700
C28A H28C 0.9700
B1 C31A 1.625(7)
B1 C41A 1.635(7)
C31A C36A 1.390(6)
C31A C32A 1.403(6)
C32A F32A 1.352(5)
C32A C33A 1.376(7)
C33A F33A 1.341(5)
C33A C34A 1.360(8)
C34A F34A 1.336(6)
C34A C35A 1.373(7)
C35A F35A 1.342(6)
C35A C36A 1.379(7)
C36A F36A 1.357(5)
C41A C46A 1.379(6)
C41A C42A 1.399(6)
C42A F42A 1.348(5)
C42A C43A 1.382(6)
C43A F43A 1.334(5)
C43A C44A 1.367(7)
C44A F44A 1.339(5)
C44A C45A 1.362(7)
C45A F45A 1.341(5)
C45A C46A 1.387(6)
C46A F46A 1.358(5)
B6 C5C 1.634(7)
B6 C61C 1.636(7)
B6 C51C 1.641(7)
C51C C52C 1.373(7)
C51C C56C 1.415(7)
C52C F52C 1.357(6)
C52C C53C 1.392(7)
C53C F53C 1.345(6)
C53C C54C 1.346(8)
C54C F54C 1.331(6)
C54C C55C 1.381(8)
C55C F55C 1.350(6)
C55C C56C 1.379(7)
C56C F56C 1.355(5)
C61C C62C 1.378(6)
C61C C66C 1.402(7)
C62C F62C 1.348(6)
C62C C63C 1.378(7)
C63C F63C 1.328(6)
C63C C64C 1.349(8)
C64C F64C 1.351(6)
C64C C65C 1.373(8)
C65C F65C 1.345(6)
C65C C66C 1.386(7)
C66C F66C 1.348(6)
P2 C1B 1.832(4)
P2 C11B 1.845(4)
P2 C4B 1.856(5)
P2 B3 2.094(5)
C1B C2B 1.521(6)
C1B H111 0.9800
C1B H112 0.9800
C2B C3B 1.510(6)
C2B H211 0.9800
C2B H212 0.9800
C3B O2 1.239(5)
C3B B3 1.628(6)
O2 B2 1.625(6)
C4B C5B 1.544(6)
C4B H411 0.9800
C4B H412 0.9800
C5B B4 1.644(7)
C5B H511 0.9800
C5B H512 0.9800
C11B C12B 1.426(6)
C11B C16B 1.431(6)
C12B C13B 1.394(7)
C12B C17B 1.556(7)
C13B C14B 1.363(7)
C13B H13B 0.9400
C14B C15B 1.386(7)
C14B C21B 1.534(8)
C15B C16B 1.383(6)
C15B H15B 0.9400
C16B C25B 1.565(6)
C17B C18B 1.516(7)
C17B C19B 1.530(8)
C17B C20B 1.530(7)
C18B H18D 0.9700
C18B H18E 0.9700
C18B H18F 0.9700
C19B H19D 0.9700
C19B H19E 0.9700
C19B H19F 0.9700
C20B H20D 0.9700
C20B H20E 0.9700
C20B H20F 0.9700
C21B C24B 1.529(9)
C21B C23B 1.534(9)
C21B C22B 1.543(10)
C22B H22D 0.9700
C22B H22E 0.9700
C22B H22F 0.9700
C23B H23D 0.9700
C23B H23E 0.9700
C23B H23F 0.9700
C24B H24D 0.9700
C24B H24E 0.9700
C24B H24F 0.9700
C25B C26B 1.537(7)
C25B C27B 1.541(7)
C25B C28B 1.561(7)
C26B H26D 0.9700
C26B H26E 0.9700
C26B H26F 0.9700
C27B H27D 0.9700
C27B H27E 0.9700
C27B H27F 0.9700
C28B H28D 0.9700
C28B H28E 0.9700
C28B H28F 0.9700
B3 C31B 1.627(6)
B3 C41B 1.637(6)
C31B C32B 1.391(6)
C31B C36B 1.398(6)
C32B F32B 1.342(5)
C32B C33B 1.378(7)
C33B F33B 1.345(5)
C33B C34B 1.374(7)
C34B F34B 1.324(5)
C34B C35B 1.377(7)
C35B F35B 1.342(5)
C35B C36B 1.365(7)
C36B F36B 1.360(5)
C41B C42B 1.380(6)
C41B C46B 1.397(6)
C42B F42B 1.351(5)
C42B C43B 1.369(6)
C43B F43B 1.353(5)
C43B C44B 1.375(7)
C44B F44B 1.336(5)
C44B C45B 1.377(7)
C45B F45B 1.357(5)
C45B C46B 1.373(6)
C46B F46B 1.355(5)
B2 C51A 1.616(7)
B2 C61A 1.629(7)
C51A C52A 1.394(6)
C51A C56A 1.396(7)
C52A F52A 1.345(5)
C52A C53A 1.382(7)
C53A F53A 1.331(6)
C53A C54A 1.375(9)
C54A F54A 1.333(7)
C54A C55A 1.376(9)
C55A F55A 1.345(6)
C55A C56A 1.363(8)
C56A F56A 1.342(6)
C61A C62A 1.370(7)
C61A C66A 1.388(7)
C62A F62A 1.358(7)
C62A C63A 1.374(8)
C63A F63A 1.345(8)
C63A C64A 1.361(10)
C64A F64A 1.341(7)
C64A C65A 1.372(10)
C65A F65A 1.357(8)
C65A C66A 1.370(8)
C66A F66A 1.350(7)
P3 C1C 1.845(4)
P3 C4C 1.850(4)
P3 C11C 1.854(4)
P3 B5 2.110(5)
C1C C2C 1.506(6)
C1C H121 0.9800
C1C H122 0.9800
C2C C3C 1.495(6)
C2C H221 0.9800
C2C H222 0.9800
C3C O3 1.245(5)
C3C B5 1.641(7)
O3 B4 1.603(6)
C4C C5C 1.534(6)
C4C H421 0.9800
C4C H422 0.9800
C5C H521 0.9800
C5C H522 0.9800
C11C C12C 1.425(6)
C11C C16C 1.435(6)
C12C C13C 1.399(6)
C12C C21C 1.547(6)
C13C C14C 1.384(7)
C13C H13C 0.9400
C14C C15C 1.390(7)
C14C C17C 1.524(7)
C15C C16C 1.393(6)
C15C H15C 0.9400
C16C C25C 1.548(6)
C17C C20C 1.532(8)
C17C C19C 1.541(8)
C17C C18C 1.543(8)
C18C H18G 0.9700
C18C H18H 0.9700
C18C H18I 0.9700
C19C H19G 0.9700
C19C H19H 0.9700
C19C H19I 0.9700
C20C H20G 0.9700
C20C H20H 0.9700
C20C H20I 0.9700
C21C C24C 1.521(7)
C21C C23C 1.540(7)
C21C C22C 1.540(7)
C22C H22G 0.9700
C22C H22H 0.9700
C22C H22I 0.9700
C23C H23G 0.9700
C23C H23H 0.9700
C23C H23I 0.9700
C24C H24G 0.9700
C24C H24H 0.9700
C24C H24I 0.9700
C25C C27C 1.531(7)
C25C C28C 1.547(7)
C25C C26C 1.557(7)
C26C H26G 0.9700
C26C H26H 0.9700
C26C H26I 0.9700
C27C H27G 0.9700
C27C H27H 0.9700
C27C H27I 0.9700
C28C H28G 0.9700
C28C H28H 0.9700
C28C H28I 0.9700
B5 C41C 1.632(7)
B5 C31C 1.632(7)
C31C C32C 1.379(7)
C31C C36C 1.379(7)
F32C C32C 1.351(6)
C32C C33C 1.393(7)
F33C C33C 1.328(7)
C33C C34C 1.346(9)
F34C C34C 1.333(6)
C34C C35C 1.377(9)
C35C F35C 1.349(7)
C35C C36C 1.380(7)
F36C C36C 1.361(6)
C41C C42C 1.379(6)
C41C C46C 1.385(6)
F42C C42C 1.353(6)
C42C C43C 1.382(7)
F43C C43C 1.340(5)
C43C C44C 1.362(7)
F44C C44C 1.349(6)
C44C C45C 1.377(7)
F45C C45C 1.331(6)
C45C C46C 1.371(7)
F46C C46C 1.360(5)
B4 C61B 1.629(6)
B4 C51B 1.654(7)
C51B C56B 1.380(6)
C51B C52B 1.391(6)
F52B C52B 1.347(5)
C52B C53B 1.368(7)
F53B C53B 1.344(5)
C53B C54B 1.362(7)
F54B C54B 1.346(6)
C54B C55B 1.365(8)
F55B C55B 1.333(6)
C55B C56B 1.378(7)
F56B C56B 1.350(5)
C61B C66B 1.383(7)
C61B C62B 1.399(6)
F62B C62B 1.349(6)
C62B C63B 1.368(7)
F63B C63B 1.342(6)
C63B C64B 1.374(8)
F64B C64B 1.342(6)
C64B C65B 1.358(8)
F65B C65B 1.343(6)
C65B C66B 1.383(7)
F66B C66B 1.363(5)

loop_
_geom_torsion_atom_site_label_1
_geom_torsion_atom_site_label_2
_geom_torsion_atom_site_label_3
_geom_torsion_atom_site_label_4
_geom_torsion
C11A P1 C1A C2A -76.8(3)
C4A P1 C1A C2A 158.6(3)
B1 P1 C1A C2A 41.8(3)
P1 C1A C2A C3A -46.2(4)
C1A C2A C3A O1 -157.5(4)
C1A C2A C3A B1 25.3(5)
C2A C3A O1 B6 0.2(7)
B1 C3A O1 B6 177.4(4)
C1A P1 C4A C5A -20.5(4)
C11A P1 C4A C5A -138.5(3)
B1 P1 C4A C5A 76.5(4)
P1 C4A C5A B2 161.0(3)
C1A P1 C11A C16A 143.2(4)
C4A P1 C11A C16A -98.8(4)
B1 P1 C11A C16A 45.7(4)
C1A P1 C11A C12A -15.5(4)
C4A P1 C11A C12A 102.5(4)
B1 P1 C11A C12A -113.1(4)
C16A C11A C12A C13A -23.5(6)
P1 C11A C12A C13A 136.2(4)
C16A C11A C12A C17A 141.5(5)
P1 C11A C12A C17A -58.9(6)
C11A C12A C13A C14A 10.9(7)
C17A C12A C13A C14A -155.8(5)
C12A C13A C14A C15A 6.1(7)
C12A C13A C14A C21A -179.7(4)
C13A C14A C15A C16A -10.9(7)
C21A C14A C15A C16A 174.8(4)
C14A C15A C16A C11A -2.0(7)
C14A C15A C16A C25A 167.4(4)
C12A C11A C16A C15A 19.2(6)
P1 C11A C16A C15A -139.6(4)
C12A C11A C16A C25A -148.9(4)
P1 C11A C16A C25A 52.3(6)
C13A C12A C17A C19A 168.7(4)
C11A C12A C17A C19A 3.5(7)
C13A C12A C17A C18A -61.6(6)
C11A C12A C17A C18A 133.2(5)
C13A C12A C17A C20A 55.3(5)
C11A C12A C17A C20A -109.9(5)
C13A C14A C21A C24A -100.0(6)
C15A C14A C21A C24A 74.0(6)
C13A C14A C21A C23A 139.8(5)
C15A C14A C21A C23A -46.3(7)
C13A C14A C21A C22A 19.7(7)
C15A C14A C21A C22A -166.4(5)
C15A C16A C25A C26A -178.8(4)
C11A C16A C25A C26A -10.4(6)
C15A C16A C25A C27A 55.6(5)
C11A C16A C25A C27A -136.1(5)
C15A C16A C25A C28A -63.1(5)
C11A C16A C25A C28A 105.3(5)
O1 C3A B1 C31A -48.1(5)
C2A C3A B1 C31A 129.4(4)
O1 C3A B1 C41A 78.3(5)
C2A C3A B1 C41A -104.2(4)
O1 C3A B1 P1 -173.6(3)
C2A C3A B1 P1 3.9(4)
C1A P1 B1 C31A -137.9(4)
C11A P1 B1 C31A -30.1(5)
C4A P1 B1 C31A 114.5(4)
C1A P1 B1 C3A -25.1(3)
C11A P1 B1 C3A 82.8(3)
C4A P1 B1 C3A -132.7(3)
C1A P1 B1 C41A 89.5(3)
C11A P1 B1 C41A -162.7(3)
C4A P1 B1 C41A -18.1(4)
C3A B1 C31A C36A -46.1(5)
C41A B1 C31A C36A -169.7(4)
P1 B1 C31A C36A 63.1(5)
C3A B1 C31A C32A 122.8(5)
C41A B1 C31A C32A -0.8(7)
P1 B1 C31A C32A -128.0(5)
C36A C31A C32A F32A 173.6(4)
B1 C31A C32A F32A 4.1(7)
C36A C31A C32A C33A -6.7(7)
B1 C31A C32A C33A -176.2(5)
F32A C32A C33A F33A 2.5(7)
C31A C32A C33A F33A -177.2(5)
F32A C32A C33A C34A -175.2(5)
C31A C32A C33A C34A 5.1(8)
F33A C33A C34A F34A 1.7(9)
C32A C33A C34A F34A 179.4(5)
F33A C33A C34A C35A -178.4(5)
C32A C33A C34A C35A -0.7(8)
F34A C34A C35A F35A -1.8(8)
C33A C34A C35A F35A 178.4(5)
F34A C34A C35A C36A 178.7(5)
C33A C34A C35A C36A -1.2(8)
F35A C35A C36A F36A -4.2(7)
C34A C35A C36A F36A 175.4(4)
F35A C35A C36A C31A 179.4(4)
C34A C35A C36A C31A -1.0(8)
C32A C31A C36A F36A -171.7(4)
B1 C31A C36A F36A -1.0(6)
C32A C31A C36A C35A 4.6(7)
B1 C31A C36A C35A 175.3(5)
C31A B1 C41A C46A 123.8(5)
C3A B1 C41A C46A 3.8(6)
P1 B1 C41A C46A -100.6(4)
C31A B1 C41A C42A -54.0(6)
C3A B1 C41A C42A -174.0(4)
P1 B1 C41A C42A 81.5(4)
C46A C41A C42A F42A 175.4(4)
B1 C41A C42A F42A -6.6(6)
C46A C41A C42A C43A -5.7(6)
B1 C41A C42A C43A 172.4(4)
F42A C42A C43A F43A 2.4(6)
C41A C42A C43A F43A -176.6(4)
F42A C42A C43A C44A -177.7(4)
C41A C42A C43A C44A 3.3(7)
F43A C43A C44A F44A -1.2(7)
C42A C43A C44A F44A 178.9(4)
F43A C43A C44A C45A -179.3(4)
C42A C43A C44A C45A 0.8(7)
F44A C44A C45A F45A -1.8(7)
C43A C44A C45A F45A 176.3(4)
F44A C44A C45A C46A 179.9(4)
C43A C44A C45A C46A -2.0(7)
C42A C41A C46A F46A -175.2(4)
B1 C41A C46A F46A 6.9(6)
C42A C41A C46A C45A 4.4(6)
B1 C41A C46A C45A -173.6(4)
F45A C45A C46A F46A 0.5(6)
C44A C45A C46A F46A 178.8(4)
F45A C45A C46A C41A -179.1(4)
C44A C45A C46A C41A -0.8(7)
C3A O1 B6 C5C 65.0(6)
C3A O1 B6 C61C -63.2(6)
C3A O1 B6 C51C -177.9(4)
O1 B6 C51C C52C -14.7(6)
C5C B6 C51C C52C 99.7(6)
C61C B6 C51C C52C -124.7(5)
O1 B6 C51C C56C 159.1(4)
C5C B6 C51C C56C -86.5(5)
C61C B6 C51C C56C 49.1(6)
C56C C51C C52C F52C 176.5(4)
B6 C51C C52C F52C -9.2(8)
C56C C51C C52C C53C -5.6(8)
B6 C51C C52C C53C 168.6(5)
F52C C52C C53C F53C 2.1(8)
C51C C52C C53C F53C -175.8(5)
F52C C52C C53C C54C -176.0(5)
C51C C52C C53C C54C 6.0(9)
F53C C53C C54C F54C -0.3(10)
C52C C53C C54C F54C 177.8(5)
F53C C53C C54C C55C 179.8(5)
C52C C53C C54C C55C -2.1(9)
F54C C54C C55C F55C 0.0(9)
C53C C54C C55C F55C 179.9(6)
F54C C54C C55C C56C 178.7(5)
C53C C54C C55C C56C -1.4(9)
F55C C55C C56C F56C 1.6(8)
C54C C55C C56C F56C -177.2(5)
F55C C55C C56C C51C -179.8(5)
C54C C55C C56C C51C 1.5(9)
C52C C51C C56C F56C -179.5(4)
B6 C51C C56C F56C 5.8(7)
C52C C51C C56C C55C 1.9(7)
B6 C51C C56C C55C -172.8(5)
O1 B6 C61C C62C 107.5(5)
C5C B6 C61C C62C -12.7(7)
C51C B6 C61C C62C -143.9(5)
O1 B6 C61C C66C -70.1(5)
C5C B6 C61C C66C 169.8(4)
C51C B6 C61C C66C 38.5(6)
C66C C61C C62C F62C 178.0(4)
B6 C61C C62C F62C 0.2(7)
C66C C61C C62C C63C -4.0(7)
B6 C61C C62C C63C 178.3(5)
F62C C62C C63C F63C -0.8(7)
C61C C62C C63C F63C -178.9(5)
F62C C62C C63C C64C -179.4(5)
C61C C62C C63C C64C 2.5(8)
F63C C63C C64C F64C 1.6(8)
C62C C63C C64C F64C -179.8(5)
F63C C63C C64C C65C -178.3(5)
C62C C63C C64C C65C 0.3(8)
C63C C64C C65C F65C 179.0(5)
F64C C64C C65C F65C -0.9(8)
C63C C64C C65C C66C -1.1(8)
F64C C64C C65C C66C 179.0(5)
F65C C65C C66C F66C -1.2(7)
C64C C65C C66C F66C 178.8(4)
F65C C65C C66C C61C 179.2(4)
C64C C65C C66C C61C -0.7(8)
C62C C61C C66C F66C -176.5(4)
B6 C61C C66C F66C 1.4(7)
C62C C61C C66C C65C 3.1(7)
B6 C61C C66C C65C -179.1(5)
C11B P2 C1B C2B 91.6(3)
C4B P2 C1B C2B -146.0(3)
B3 P2 C1B C2B -29.8(3)
P2 C1B C2B C3B 37.9(4)
C1B C2B C3B O2 157.7(4)
C1B C2B C3B B3 -27.6(5)
C2B C3B O2 B2 -3.9(7)
B3 C3B O2 B2 -178.6(4)
C1B P2 C4B C5B 14.6(4)
C11B P2 C4B C5B 133.0(3)
B3 P2 C4B C5B -85.3(4)
P2 C4B C5B B4 -167.3(3)
C1B P2 C11B C12B -144.4(4)
C4B P2 C11B C12B 97.2(4)
B3 P2 C11B C12B -42.5(5)
C1B P2 C11B C16B 15.8(4)
C4B P2 C11B C16B -102.6(4)
B3 P2 C11B C16B 117.7(4)
C16B C11B C12B C13B -18.7(6)
P2 C11B C12B C13B 141.7(4)
C16B C11B C12B C17B 149.9(5)
P2 C11B C12B C17B -49.7(6)
C11B C12B C13B C14B 1.9(8)
C17B C12B C13B C14B -168.0(5)
C12B C13B C14B C15B 11.8(8)
C12B C13B C14B C21B -172.6(5)
C13B C14B C15B C16B -8.8(8)
C21B C14B C15B C16B 175.4(5)
C14B C15B C16B C11B -7.7(8)
C14B C15B C16B C25B 158.6(5)
C12B C11B C16B C15B 21.4(7)
P2 C11B C16B C15B -139.4(4)
C12B C11B C16B C25B -142.6(5)
P2 C11B C16B C25B 56.6(6)
C13B C12B C17B C18B -179.1(5)
C11B C12B C17B C18B 12.1(7)
C13B C12B C17B C19B 64.8(6)
C11B C12B C17B C19B -104.0(6)
C13B C12B C17B C20B -55.6(6)
C11B C12B C17B C20B 135.6(5)
C13B C14B C21B C24B -116.7(7)
C15B C14B C21B C24B 58.7(8)
C13B C14B C21B C23B 4.0(9)
C15B C14B C21B C23B 179.4(6)
C13B C14B C21B C22B 122.7(7)
C15B C14B C21B C22B -61.9(7)
C15B C16B C25B C26B -168.2(5)
C11B C16B C25B C26B -3.7(7)
C15B C16B C25B C27B 62.5(6)
C11B C16B C25B C27B -133.0(5)
C15B C16B C25B C28B -54.9(6)
C11B C16B C25B C28B 109.6(5)
O2 C3B B3 C31B 57.0(5)
C2B C3B B3 C31B -118.0(4)
O2 C3B B3 C41B -67.3(5)
C2B C3B B3 C41B 117.7(4)
O2 C3B B3 P2 -178.6(3)
C2B C3B B3 P2 6.4(4)
C1B P2 B3 C31B 123.0(4)
C11B P2 B3 C31B 12.1(4)
C4B P2 B3 C31B -127.2(3)
C1B P2 B3 C3B 12.8(3)
C11B P2 B3 C3B -98.1(3)
C4B P2 B3 C3B 122.6(3)
C1B P2 B3 C41B -100.4(3)
C11B P2 B3 C41B 148.7(3)
C4B P2 B3 C41B 9.4(4)
C3B B3 C31B C32B -108.4(5)
C41B B3 C31B C32B 10.4(7)
P2 B3 C31B C32B 142.8(4)
C3B B3 C31B C36B 61.2(5)
C41B B3 C31B C36B -179.9(4)
P2 B3 C31B C36B -47.5(5)
C36B C31B C32B F32B -170.3(4)
B3 C31B C32B F32B 0.0(7)
C36B C31B C32B C33B 4.8(7)
B3 C31B C32B C33B 175.0(5)
F32B C32B C33B F33B -4.9(8)
C31B C32B C33B F33B 179.8(5)
F32B C32B C33B C34B 173.5(5)
C31B C32B C33B C34B -1.9(9)
F33B C33B C34B F34B -1.4(9)
C32B C33B C34B F34B -179.8(5)
F33B C33B C34B C35B 177.2(5)
C32B C33B C34B C35B -1.2(9)
F34B C34B C35B F35B 2.0(9)
C33B C34B C35B F35B -176.6(5)
F34B C34B C35B C36B 179.4(5)
C33B C34B C35B C36B 0.9(9)
F35B C35B C36B F36B 5.6(7)
C34B C35B C36B F36B -171.9(5)
F35B C35B C36B C31B -180.0(5)
C34B C35B C36B C31B 2.6(8)
C32B C31B C36B F36B 169.1(4)
B3 C31B C36B F36B -2.0(6)
C32B C31B C36B C35B -5.2(7)
B3 C31B C36B C35B -176.3(5)
C31B B3 C41B C42B 40.2(6)
C3B B3 C41B C42B 155.3(4)
P2 B3 C41B C42B -98.2(4)
C31B B3 C41B C46B -133.3(4)
C3B B3 C41B C46B -18.2(5)
P2 B3 C41B C46B 88.2(4)
C46B C41B C42B F42B -174.5(4)
B3 C41B C42B F42B 11.4(7)
C46B C41B C42B C43B 6.8(7)
B3 C41B C42B C43B -167.3(4)
F42B C42B C43B F43B -1.7(6)
C41B C42B C43B F43B 177.0(4)
F42B C42B C43B C44B 177.5(4)
C41B C42B C43B C44B -3.7(7)
F43B C43B C44B F44B -0.9(7)
C42B C43B C44B F44B 179.9(4)
F43B C43B C44B C45B 177.4(4)
C42B C43B C44B C45B -1.8(7)
F44B C44B C45B F45B 0.9(7)
C43B C44B C45B F45B -177.4(4)
F44B C44B C45B C46B -178.0(4)
C43B C44B C45B C46B 3.7(7)
F45B C45B C46B F46B 2.1(7)
C44B C45B C46B F46B -179.0(4)
F45B C45B C46B C41B -179.1(4)
C44B C45B C46B C41B -0.2(7)
C42B C41B C46B F46B 174.0(4)
B3 C41B C46B F46B -11.8(6)
C42B C41B C46B C45B -4.8(7)
B3 C41B C46B C45B 169.5(4)
C3B O2 B2 C51A 54.7(6)
C3B O2 B2 C61A 171.2(4)
C3B O2 B2 C5A -73.1(5)
C4A C5A B2 C51A 79.1(5)
C4A C5A B2 O2 -167.4(3)
C4A C5A B2 C61A -55.4(5)
O2 B2 C51A C52A -120.3(5)
C61A B2 C51A C52A 127.1(5)
C5A B2 C51A C52A -7.3(7)
O2 B2 C51A C56A 56.9(5)
C61A B2 C51A C56A -55.7(6)
C5A B2 C51A C56A 170.0(4)
C56A C51A C52A F52A 179.6(4)
B2 C51A C52A F52A -3.0(7)
C56A C51A C52A C53A -3.9(8)
B2 C51A C52A C53A 173.5(5)
F52A C52A C53A F53A -0.1(8)
C51A C52A C53A F53A -176.7(5)
F52A C52A C53A C54A -179.7(6)
C51A C52A C53A C54A 3.7(10)
F53A C53A C54A F54A 1.3(11)
C52A C53A C54A F54A -179.1(6)
F53A C53A C54A C55A 179.4(6)
C52A C53A C54A C55A -1.0(11)
F54A C54A C55A F55A -2.4(11)
C53A C54A C55A F55A 179.5(6)
F54A C54A C55A C56A 177.0(6)
C53A C54A C55A C56A -1.0(11)
F55A C55A C56A F56A 1.3(9)
C54A C55A C56A F56A -178.1(6)
F55A C55A C56A C51A -180.0(5)
C54A C55A C56A C51A 0.6(10)
C52A C51A C56A F56A -179.6(4)
B2 C51A C56A F56A 2.8(7)
C52A C51A C56A C55A 1.7(8)
B2 C51A C56A C55A -175.9(5)
C51A B2 C61A C62A -47.0(6)
O2 B2 C61A C62A -157.6(4)
C5A B2 C61A C62A 93.1(6)
C51A B2 C61A C66A 136.5(5)
O2 B2 C61A C66A 25.9(6)
C5A B2 C61A C66A -83.5(6)
C66A C61A C62A F62A 176.0(5)
B2 C61A C62A F62A -0.9(8)
C66A C61A C62A C63A -3.2(8)
B2 C61A C62A C63A 179.9(5)
F62A C62A C63A F63A 0.9(9)
C61A C62A C63A F63A -179.8(6)
F62A C62A C63A C64A -178.6(6)
C61A C62A C63A C64A 0.6(10)
F63A C63A C64A F64A 0.3(11)
C62A C63A C64A F64A 179.8(6)
F63A C63A C64A C65A -177.5(6)
C62A C63A C64A C65A 2.1(11)
F64A C64A C65A F65A 1.3(11)
C63A C64A C65A F65A 179.0(6)
F64A C64A C65A C66A -179.7(6)
C63A C64A C65A C66A -1.9(11)
F65A C65A C66A F66A -2.9(9)
C64A C65A C66A F66A 178.1(6)
F65A C65A C66A C61A 178.1(6)
C64A C65A C66A C61A -1.0(10)
C62A C61A C66A F66A -175.6(5)
B2 C61A C66A F66A 1.1(8)
C62A C61A C66A C65A 3.4(8)
B2 C61A C66A C65A -179.9(6)
C4C P3 C1C C2C 94.0(4)
C11C P3 C1C C2C -139.7(4)
B5 P3 C1C C2C -18.4(4)
P3 C1C C2C C3C 34.5(5)
C1C C2C C3C O3 138.5(5)
C1C C2C C3C B5 -38.0(6)
C2C C3C O3 B4 -1.4(8)
B5 C3C O3 B4 175.0(4)
C1C P3 C4C C5C -28.4(4)
C11C P3 C4C C5C -143.4(3)
B5 P3 C4C C5C 72.4(4)
P3 C4C C5C B6 -175.3(3)
O1 B6 C5C C4C 171.8(3)
C61C B6 C5C C4C -69.9(5)
C51C B6 C5C C4C 61.0(5)
C1C P3 C11C C12C 142.7(4)
C4C P3 C11C C12C -98.9(4)
B5 P3 C11C C12C 41.8(5)
C1C P3 C11C C16C -14.5(4)
C4C P3 C11C C16C 103.8(4)
B5 P3 C11C C16C -115.5(4)
C16C C11C C12C C13C 22.0(6)
P3 C11C C12C C13C -135.9(4)
C16C C11C C12C C21C -147.2(4)
P3 C11C C12C C21C 54.8(6)
C11C C12C C13C C14C -4.3(7)
C21C C12C C13C C14C 166.0(4)
C12C C13C C14C C15C -11.5(7)
C12C C13C C14C C17C 174.9(5)
C13C C14C C15C C16C 9.2(8)
C17C C14C C15C C16C -176.8(5)
C14C C15C C16C C11C 8.7(8)
C14C C15C C16C C25C -158.3(5)
C12C C11C C16C C15C -24.1(6)
P3 C11C C16C C15C 134.3(4)
C12C C11C C16C C25C 141.0(5)
P3 C11C C16C C25C -60.6(6)
C13C C14C C17C C20C -127.7(6)
C15C C14C C17C C20C 58.9(7)
C13C C14C C17C C19C -7.0(8)
C15C C14C C17C C19C 179.6(5)
C13C C14C C17C C18C 112.0(6)
C15C C14C C17C C18C -61.3(7)
C13C C12C C21C C24C -172.8(4)
C11C C12C C21C C24C -3.3(6)
C13C C12C C21C C23C -56.8(5)
C11C C12C C21C C23C 112.8(5)
C13C C12C C21C C22C 61.9(6)
C11C C12C C21C C22C -128.6(5)
C15C C16C C25C C27C 170.4(4)
C11C C16C C25C C27C 4.8(7)
C15C C16C C25C C28C -62.5(6)
C11C C16C C25C C28C 131.9(5)
C15C C16C C25C C26C 56.8(6)
C11C C16C C25C C26C -108.9(5)
O3 C3C B5 C41C -33.8(5)
C2C C3C B5 C41C 142.9(4)
O3 C3C B5 C31C 90.8(5)
C2C C3C B5 C31C -92.5(5)
O3 C3C B5 P3 -154.7(4)
C2C C3C B5 P3 22.0(5)
C1C P3 B5 C41C -114.2(4)
C4C P3 B5 C41C 135.3(3)
C11C P3 B5 C41C -8.7(4)
C1C P3 B5 C31C 114.1(3)
C4C P3 B5 C31C 3.7(4)
C11C P3 B5 C31C -140.4(3)
C1C P3 B5 C3C -1.4(3)
C4C P3 B5 C3C -111.8(3)
C11C P3 B5 C3C 104.1(3)
C41C B5 C31C C32C -55.8(6)
C3C B5 C31C C32C -176.2(4)
P3 B5 C31C C32C 77.2(5)
C41C B5 C31C C36C 118.2(5)
C3C B5 C31C C36C -2.2(6)
P3 B5 C31C C36C -108.8(5)
C36C C31C C32C F32C -177.5(4)
B5 C31C C32C F32C -3.0(7)
C36C C31C C32C C33C -0.5(7)
B5 C31C C32C C33C 174.1(5)
F32C C32C C33C F33C -1.7(7)
C31C C32C C33C F33C -178.9(5)
F32C C32C C33C C34C 175.6(5)
C31C C32C C33C C34C -1.5(8)
F33C C33C C34C F34C -0.3(9)
C32C C33C C34C F34C -177.6(5)
F33C C33C C34C C35C 179.2(5)
C32C C33C C34C C35C 1.8(9)
F34C C34C C35C F35C -1.9(9)
C33C C34C C35C F35C 178.6(5)
F34C C34C C35C C36C 179.2(5)
C33C C34C C35C C36C -0.2(9)
C32C C31C C36C F36C -178.8(4)
B5 C31C C36C F36C 6.5(7)
C32C C31C C36C C35C 2.2(8)
B5 C31C C36C C35C -172.5(5)
F35C C35C C36C F36C 0.2(8)
C34C C35C C36C F36C 179.0(5)
F35C C35C C36C C31C 179.2(5)
C34C C35C C36C C31C -2.0(9)
C31C B5 C41C C42C -6.4(7)
C3C B5 C41C C42C 116.4(5)
P3 B5 C41C C42C -136.0(4)
C31C B5 C41C C46C -177.4(4)
C3C B5 C41C C46C -54.6(5)
P3 B5 C41C C46C 52.9(5)
C46C C41C C42C F42C 175.0(4)
B5 C41C C42C F42C 3.5(7)
C46C C41C C42C C43C -5.7(7)
B5 C41C C42C C43C -177.2(5)
F42C C42C C43C F43C 0.1(7)
C41C C42C C43C F43C -179.3(5)
F42C C42C C43C C44C -177.3(5)
C41C C42C C43C C44C 3.4(8)
F43C C43C C44C F44C 0.0(8)
C42C C43C C44C F44C 177.4(5)
F43C C43C C44C C45C -176.1(5)
C42C C43C C44C C45C 1.3(8)
F44C C44C C45C F45C -1.9(8)
C43C C44C C45C F45C 174.3(5)
F44C C44C C45C C46C -179.0(4)
C43C C44C C45C C46C -2.8(8)
F45C C45C C46C F46C -0.8(7)
C44C C45C C46C F46C 176.3(4)
F45C C45C C46C C41C -177.0(4)
C44C C45C C46C C41C 0.0(8)
C42C C41C C46C F46C -172.1(4)
B5 C41C C46C F46C 0.3(6)
C42C C41C C46C C45C 4.0(7)
B5 C41C C46C C45C 176.4(5)
C3C O3 B4 C61B 163.8(4)
C3C O3 B4 C5B 47.0(6)
C3C O3 B4 C51B -80.4(5)
C4B C5B B4 O3 -178.7(3)
C4B C5B B4 C61B 67.4(4)
C4B C5B B4 C51B -61.2(5)
O3 B4 C51B C56B 106.9(5)
C61B B4 C51B C56B -143.5(5)
C5B B4 C51B C56B -16.4(7)
O3 B4 C51B C52B -71.3(5)
C61B B4 C51B C52B 38.3(6)
C5B B4 C51B C52B 165.4(4)
C56B C51B C52B F52B -176.0(4)
B4 C51B C52B F52B 2.5(6)
C56B C51B C52B C53B 4.0(7)
B4 C51B C52B C53B -177.6(5)
F52B C52B C53B F53B -0.7(7)
C51B C52B C53B F53B 179.3(4)
F52B C52B C53B C54B 177.5(5)
C51B C52B C53B C54B -2.5(8)
F53B C53B C54B F54B -1.6(8)
C52B C53B C54B F54B -179.8(5)
F53B C53B C54B C55B 178.2(5)
C52B C53B C54B C55B 0.0(9)
F54B C54B C55B F55B 0.5(10)
C53B C54B C55B F55B -179.3(6)
F54B C54B C55B C56B -179.7(5)
C53B C54B C55B C56B 0.5(9)
F55B C55B C56B F56B 0.8(8)
C54B C55B C56B F56B -179.0(5)
F55B C55B C56B C51B -178.8(5)
C54B C55B C56B C51B 1.4(9)
C52B C51B C56B F56B 177.0(4)
B4 C51B C56B F56B -1.4(7)
C52B C51B C56B C55B -3.4(7)
B4 C51B C56B C55B 178.2(5)
O3 B4 C61B C66B 151.2(4)
C5B B4 C61B C66B -89.3(5)
C51B B4 C61B C66B 43.1(6)
O3 B4 C61B C62B -31.4(6)
C5B B4 C61B C62B 88.1(5)
C51B B4 C61B C62B -139.5(4)
C66B C61B C62B F62B 178.4(4)
B4 C61B C62B F62B 0.8(7)
C66B C61B C62B C63B -2.0(7)
B4 C61B C62B C63B -179.6(5)
F62B C62B C63B F63B 2.9(7)
C61B C62B C63B F63B -176.7(5)
F62B C62B C63B C64B -177.1(5)
C61B C62B C63B C64B 3.4(8)
F63B C63B C64B F64B -1.0(8)
C62B C63B C64B F64B 178.9(5)
F63B C63B C64B C65B 177.8(5)
C62B C63B C64B C65B -2.3(8)
F64B C64B C65B F65B -1.4(8)
C63B C64B C65B F65B 179.7(5)
F64B C64B C65B C66B 179.0(5)
C63B C64B C65B C66B 0.1(8)
C62B C61B C66B F66B -179.1(4)
B4 C61B C66B F66B -1.5(7)
C62B C61B C66B C65B -0.3(7)
B4 C61B C66B C65B 177.3(5)
F65B C65B C66B F66B 0.4(7)
C64B C65B C66B F66B -179.9(4)
F65B C65B C66B C61B -178.4(5)
C64B C65B C66B C61B 1.2(8)

loop_
_platon_squeeze_void_nr
_platon_squeeze_void_average_x
_platon_squeeze_void_average_y
_platon_squeeze_void_average_z
_platon_squeeze_void_volume
_platon_squeeze_void_count_electrons
_platon_squeeze_void_content
1 -0.003 0.000 0.000 974 163 ' '
2 0.691 0.500 0.000 818 152 ' '
3 0.701 0.704 0.215 40 2 ' '
4 0.590 0.789 0.231 17 1 ' '
5 0.799 0.204 0.285 40 2 ' '
6 0.910 0.289 0.269 17 1 ' '
7 0.568 0.500 0.500 974 163 ' '
8 0.878 1.000 0.500 818 152 ' '
9 0.201 0.796 0.715 40 2 ' '
10 0.090 0.711 0.731 18 1 ' '
11 0.299 0.296 0.785 40 2 ' '
12 0.410 0.211 0.769 18 1 ' '
